data_4302194
loop_
_publ_author_name
'Atsushi Kunishita'
'Yoshitaka Doi'
'Minoru Kubo'
'Takashi Ogura'
'Hideki Sugimoto'
'Shinobu Itoh'

_publ_section_title
;
Ni(II)/H2O2 Reactivity in Bis[(pyridin-2-yl)methyl]amine Tridentate Ligand
System. Aromatic Hydroxylation Reaction by Bis(\m-oxo)dinickel(III) Complex
;
_journal_name_full 'Inorganic Chemistry'
_journal_page_first 4997
_journal_page_last 5004
_journal_paper_doi 10.1021/ic900059m
_journal_volume 48
_journal_year 2009
_chemical_formula_moiety 'C36 H35.50 Cl2 N7.50 Ni O13.50 '
_chemical_formula_sum 'C36 H35.5 Cl2 N7.5 Ni O13.5'
_chemical_formula_weight 918.82
_space_group_IT_number 13
_symmetry_cell_setting monoclinic
_symmetry_Int_Tables_number 13
_symmetry_space_group_name_Hall '-P 2ya'
_symmetry_space_group_name_H-M 'P 1 2/a 1'
_cell_angle_alpha 90.0000
_cell_angle_beta 98.86(2)
_cell_angle_gamma 90.0000
_cell_formula_units_Z 4
_cell_length_a 17.660(12)
_cell_length_b 11.152(7)
_cell_length_c 20.295(11)
_cell_measurement_reflns_used 25382
_cell_measurement_temperature 153.1
_cell_measurement_theta_max 27.4
_cell_measurement_theta_min 3.0
_cell_volume 3949(4)
_computing_cell_refinement PROCESS-AUTO
_computing_data_collection PROCESS-AUTO
_computing_data_reduction CrystalStructure
_computing_publication_material 'CrystalStructure 3.8'
_computing_structure_refinement CRYSTALS
_computing_structure_solution SIR92
_diffrn_detector_area_resol_mean 10.00
_diffrn_measured_fraction_theta_full 0.957
_diffrn_measured_fraction_theta_max 0.957
_diffrn_measurement_device_type 'Rigaku RAXIS-RAPID'
_diffrn_measurement_method \w
_diffrn_radiation_type 'Mo K\a'
_diffrn_radiation_wavelength 0.71075
_diffrn_reflns_av_R_equivalents 0.043
_diffrn_reflns_limit_h_max 22
_diffrn_reflns_limit_h_min -22
_diffrn_reflns_limit_k_max 14
_diffrn_reflns_limit_k_min -14
_diffrn_reflns_limit_l_max 26
_diffrn_reflns_limit_l_min -26
_diffrn_reflns_number 34938
_diffrn_reflns_theta_full 27.43
_diffrn_reflns_theta_max 27.43
_exptl_absorpt_coefficient_mu 0.703
_exptl_absorpt_correction_T_max 0.755
_exptl_absorpt_correction_T_min 0.755
_exptl_absorpt_correction_type none
_exptl_crystal_colour blue
_exptl_crystal_density_diffrn 1.545
_exptl_crystal_density_method 'not measured'
_exptl_crystal_description block
_exptl_crystal_F_000 1896.00
_exptl_crystal_size_max 0.50
_exptl_crystal_size_mid 0.50
_exptl_crystal_size_min 0.40
_refine_diff_density_max 0.85
_refine_diff_density_min -0.60
_refine_ls_extinction_method none
_refine_ls_goodness_of_fit_ref 0.903
_refine_ls_hydrogen_treatment refall
_refine_ls_number_parameters 552
_refine_ls_number_reflns 5742
_refine_ls_R_factor_gt 0.0577
_refine_ls_shift/su_max 0.0000
_refine_ls_structure_factor_coef F
_refine_ls_weighting_details 'w = 1/[0.0040Fo^2^ + 1.0000\s(Fo^2^)]'
_refine_ls_weighting_scheme calc
_refine_ls_wR_factor_ref 0.0837
_reflns_number_gt 5184
_reflns_number_total 8627
_reflns_threshold_expression F^2^>2.0\s(F^2^)
_cod_data_source_file ic900059m_si_002_6.cif
_cod_data_source_block '_1NO2'
_cod_original_formula_sum 'C36 H35.50 Cl2 N7.50 Ni O13.50 '
_cod_database_code 4302194

loop_
_symmetry_equiv_pos_site_id
_symmetry_equiv_pos_as_xyz
1 +X,+Y,+Z
2 1/2-X,+Y,-Z
3 -X,-Y,-Z
4 1/2+X,-Y,+Z

loop_
_atom_site_label
_atom_site_type_symbol
_atom_site_fract_x
_atom_site_fract_y
_atom_site_fract_z
_atom_site_U_iso_or_equiv
_atom_site_adp_type
_atom_site_occupancy
_atom_site_symmetry_multiplicity
_atom_site_calc_flag
_atom_site_refinement_flags
_atom_site_disorder_assembly
_atom_site_disorder_group
Ni(1) Ni 0.14370(3) 0.24778(4) 0.28186(2) 0.02393(13) Uani 1.00 1 d . . .
Cl(1) Cl -0.10800(8) 0.65065(13) 0.19425(7) 0.0541(3) Uani 1.00 1 d . . .
Cl(2) Cl 0.35615(6) -0.05779(9) 0.36740(5) 0.0335(2) Uani 1.00 1 d . . .
O(1) O 0.26234(17) 0.2165(2) 0.30017(13) 0.0331(7) Uani 1.00 1 d . . .
O(2) O -0.0740(6) 0.2950(10) 0.0963(5) 0.073(2) Uiso 0.50 1 d P . .
O(3) O -0.0623(5) 0.3368(9) -0.0127(4) 0.073(2) Uiso 0.50 1 d P . .
O(4) O -0.1621(4) 0.0610(6) 0.1434(3) 0.0668(17) Uiso 0.60 1 d P . .
O(5) O -0.1428(4) 0.0035(6) 0.0442(3) 0.0699(18) Uiso 0.60 1 d P . .
O(6) O -0.1032(6) -0.0204(10) 0.0856(5) 0.065(2) Uiso 0.40 1 d P . .
O(7) O -0.0523(7) -0.1277(11) 0.0070(5) 0.083(3) Uiso 0.40 1 d P . .
O(8) O -0.1711(2) 0.6052(4) 0.2218(2) 0.0723(14) Uani 1.00 1 d . . .
O(9) O -0.0402(2) 0.6033(5) 0.2272(2) 0.1014(18) Uani 1.00 1 d . . .
O(10) O -0.1169(4) 0.6317(13) 0.1286(2) 0.230(4) Uani 1.00 1 d . . .
O(11) O -0.1108(5) 0.7761(5) 0.2153(5) 0.170(3) Uani 1.00 1 d . . .
O(12) O 0.3232(3) -0.1528(4) 0.3989(2) 0.1016(19) Uani 1.00 1 d . . .
O(13) O 0.4278(2) -0.0980(5) 0.3539(2) 0.0965(18) Uani 1.00 1 d . . .
O(14) O -0.0685(5) 0.2725(9) 0.0053(4) 0.067(2) Uiso 0.50 1 d P . .
O(15) O 0.3087(2) -0.0315(3) 0.30648(18) 0.0790(13) Uani 1.00 1 d . . .
O(16) O 0.3645(2) 0.0465(3) 0.40798(16) 0.0624(11) Uani 1.00 1 d . . .
O(17) O 0.7500 0.2604(6) 0.5000 0.106(3) Uani 1.00 2 d S . .
O(18) O -0.0938(5) 0.3473(8) 0.0975(4) 0.059(2) Uiso 0.50 1 d P . .
N(1) N 0.16627(18) 0.4365(2) 0.27280(14) 0.0243(7) Uani 1.00 1 d . . .
N(2) N 0.1241(2) 0.0760(2) 0.32439(15) 0.0281(8) Uani 1.00 1 d . . .
N(3) N 0.15318(17) 0.2974(3) 0.38382(14) 0.0240(7) Uani 1.00 1 d . . .
N(4) N 0.0265(2) 0.2699(3) 0.26060(16) 0.0310(9) Uani 1.00 1 d . . .
N(5) N 0.1559(2) 0.2026(3) 0.18571(16) 0.0353(9) Uani 1.00 1 d . . .
N(6) N -0.0449(3) 0.3293(5) 0.0545(2) 0.0715(16) Uani 1.00 1 d . . .
N(7) N -0.1238(4) 0.0267(7) 0.1081(3) 0.0460(16) Uiso 0.60 1 d P . .
N(8) N -0.0518(8) -0.0740(12) 0.0613(6) 0.070(3) Uiso 0.40 1 d P . .
N(9) N 0.7524(8) 0.1833(15) -0.1129(7) 0.109(4) Uiso 0.50 1 d P . .
C(1) C 0.1577(2) 0.5142(3) 0.21999(18) 0.0279(9) Uani 1.00 1 d . . .
C(2) C 0.1295(2) 0.4677(3) 0.15141(19) 0.0329(10) Uani 1.00 1 d . . .
C(3) C 0.1770(3) 0.4742(6) 0.1026(2) 0.0575(16) Uani 1.00 1 d . . .
C(4) C 0.1508(3) 0.4320(7) 0.0384(2) 0.086(2) Uani 1.00 1 d . . .
C(5) C 0.0792(3) 0.3868(7) 0.0219(2) 0.082(2) Uani 1.00 1 d . . .
C(6) C 0.0323(3) 0.3841(5) 0.0694(2) 0.0522(14) Uani 1.00 1 d . . .
C(7) C 0.0558(2) 0.4248(3) 0.13358(19) 0.0362(11) Uani 1.00 1 d . . .
C(8) C 0.1747(2) 0.6344(3) 0.2275(2) 0.0370(11) Uani 1.00 1 d . . .
C(9) C 0.2001(2) 0.6800(3) 0.2893(2) 0.0386(12) Uani 1.00 1 d . . .
C(10) C 0.2102(2) 0.6030(3) 0.3438(2) 0.0334(10) Uani 1.00 1 d . . .
C(11) C 0.1937(2) 0.4838(3) 0.33388(18) 0.0259(9) Uani 1.00 1 d . . .
C(12) C 0.2103(2) 0.3956(3) 0.39031(17) 0.0262(9) Uani 1.00 1 d . . .
C(13) C 0.0875(2) -0.0214(3) 0.29639(19) 0.0341(11) Uani 1.00 1 d . . .
C(14) C 0.0569(5) -0.0259(6) 0.2249(3) 0.0300(16) Uiso 0.60 1 d P . .
C(15) C 0.1065(4) -0.0689(7) 0.1839(3) 0.0391(16) Uiso 0.60 1 d P . .
C(16) C 0.0797(5) -0.0867(8) 0.1132(5) 0.055(2) Uiso 0.60 1 d P . .
C(17) C 0.0127(4) -0.0613(6) 0.0958(3) 0.0684(16) Uiso 1.00 1 d . . .
C(18) C -0.0416(4) -0.0108(6) 0.1315(3) 0.0373(16) Uiso 0.60 1 d P . .
C(19) C -0.0184(4) 0.0015(6) 0.2010(3) 0.0304(14) Uiso 0.60 1 d P . .
C(20) C 0.0666(2) -0.1172(4) 0.3337(2) 0.0413(12) Uani 1.00 1 d . . .
C(21) C 0.0873(3) -0.1123(4) 0.4025(2) 0.0511(15) Uani 1.00 1 d . . .
C(22) C 0.1239(2) -0.0132(4) 0.4314(2) 0.0408(12) Uani 1.00 1 d . . .
C(23) C 0.1414(2) 0.0798(3) 0.39143(18) 0.0267(9) Uani 1.00 1 d . . .
C(24) C 0.1837(2) 0.1887(3) 0.42002(18) 0.0274(9) Uani 1.00 1 d . . .
C(25) C 0.0791(2) 0.3378(3) 0.40401(17) 0.0247(9) Uani 1.00 1 d . . .
C(26) C 0.0840(2) 0.3794(3) 0.47562(18) 0.0261(9) Uani 1.00 1 d . . .
C(27) C 0.0722(2) 0.2983(3) 0.52579(19) 0.0292(10) Uani 1.00 1 d . . .
C(28) C 0.0764(2) 0.3368(4) 0.59160(19) 0.0333(11) Uani 1.00 1 d . . .
C(29) C 0.0911(2) 0.4567(4) 0.6073(2) 0.0364(11) Uani 1.00 1 d . . .
C(30) C 0.1018(2) 0.5376(4) 0.5588(2) 0.0341(11) Uani 1.00 1 d . . .
C(31) C 0.0978(2) 0.4985(3) 0.49305(19) 0.0301(10) Uani 1.00 1 d . . .
C(32) C -0.0377(2) 0.2812(4) 0.2520(2) 0.0359(11) Uani 1.00 1 d . . .
C(33) C -0.1216(2) 0.2959(5) 0.2420(2) 0.0575(16) Uani 1.00 1 d . . .
C(34) C 0.1841(2) 0.1814(4) 0.1405(2) 0.0462(13) Uani 1.00 1 d . . .
C(35) C 0.2215(4) 0.1538(9) 0.0824(3) 0.099(2) Uani 1.00 1 d . . .
C(36) C 0.0880(7) -0.0376(9) 0.2200(5) 0.024(2) Uiso 0.40 1 d P . .
C(37) C 0.1550(6) -0.0644(8) 0.1929(4) 0.0262(19) Uiso 0.40 1 d P . .
C(38) C 0.1509(8) -0.0895(12) 0.1234(6) 0.055(3) Uiso 0.40 1 d P . .
C(39) C 0.0885(10) -0.0952(15) 0.0799(9) 0.068(4) Uiso 0.40 1 d P . .
C(40) C 0.0167(8) -0.0379(12) 0.1799(6) 0.051(3) Uiso 0.40 1 d P . .
C(41) C 0.7500 0.2641(14) 0.0000 0.135(5) Uiso 1.00 2 d S . .
C(42) C 0.7447(9) 0.2193(14) -0.0606(8) 0.084(4) Uiso 0.50 1 d P . .
H(1) H 0.2813 0.1372 0.3078 0.039 Uiso 1.00 1 c R . .
H(2) H 0.2970 0.2817 0.3007 0.040 Uiso 1.00 1 c R . .
H(3) H 0.2272 0.5062 0.1133 0.070 Uiso 1.00 1 c R . .
H(4) H 0.1835 0.4351 0.0053 0.104 Uiso 1.00 1 c R . .
H(5) H 0.0617 0.3589 -0.0220 0.097 Uiso 1.00 1 c R . .
H(6) H 0.0215 0.4225 0.1653 0.043 Uiso 1.00 1 c R . .
H(7) H 0.1692 0.6856 0.1896 0.045 Uiso 1.00 1 c R . .
H(8) H 0.2105 0.7632 0.2954 0.047 Uiso 1.00 1 c R . .
H(9) H 0.2283 0.6324 0.3873 0.040 Uiso 1.00 1 c R . .
H(10) H 0.2092 0.4362 0.4313 0.031 Uiso 1.00 1 c R . .
H(11) H 0.2597 0.3624 0.3901 0.031 Uiso 1.00 1 c R . .
H(12) H 0.0401 -0.1843 0.3125 0.051 Uiso 1.00 1 c R . .
H(13) H 0.0742 -0.1769 0.4291 0.064 Uiso 1.00 1 c R . .
H(14) H 0.1376 -0.0085 0.4785 0.050 Uiso 1.00 1 c R . .
H(15) H 0.2367 0.1806 0.4172 0.033 Uiso 1.00 1 c R . .
H(16) H 0.1773 0.1963 0.4655 0.033 Uiso 1.00 1 c R . .
H(17) H 0.0597 0.4024 0.3759 0.030 Uiso 1.00 1 c R . .
H(18) H 0.0442 0.2725 0.3977 0.029 Uiso 1.00 1 c R . .
H(19) H 0.0616 0.2167 0.5147 0.035 Uiso 1.00 1 c R . .
H(20) H 0.0688 0.2808 0.6252 0.040 Uiso 1.00 1 c R . .
H(21) H 0.0934 0.4828 0.6521 0.043 Uiso 1.00 1 c R . .
H(22) H 0.1118 0.6195 0.5697 0.041 Uiso 1.00 1 c R . .
H(23) H 0.1051 0.5545 0.4593 0.036 Uiso 1.00 1 c R . .
H(24) H -0.1443 0.2299 0.2613 0.067 Uiso 1.00 1 c R . .
H(25) H -0.1411 0.2999 0.1958 0.067 Uiso 1.00 1 c R . .
H(26) H -0.1336 0.3680 0.2631 0.067 Uiso 1.00 1 c R . .
H(27) H 0.2206 0.2224 0.0545 0.122 Uiso 1.00 1 c R . .
H(28) H 0.1963 0.0891 0.0576 0.122 Uiso 1.00 1 c R . .
H(29) H 0.2731 0.1323 0.0984 0.122 Uiso 1.00 1 c R . .

loop_
_atom_site_aniso_label
_atom_site_aniso_U_11
_atom_site_aniso_U_22
_atom_site_aniso_U_33
_atom_site_aniso_U_12
_atom_site_aniso_U_13
_atom_site_aniso_U_23
Ni(1) 0.0289(2) 0.0232(2) 0.0185(2) -0.0003(2) -0.00032(18) -0.00027(18)
Cl(1) 0.0454(7) 0.0600(8) 0.0597(7) 0.0038(6) 0.0169(5) 0.0123(6)
Cl(2) 0.0417(6) 0.0281(5) 0.0311(4) 0.0000(4) 0.0064(4) -0.0060(3)
O(1) 0.0311(15) 0.0391(16) 0.0275(13) 0.0027(12) -0.0009(11) 0.0010(11)
O(8) 0.062(2) 0.080(3) 0.079(2) -0.015(2) 0.025(2) -0.001(2)
O(9) 0.056(2) 0.173(5) 0.073(2) 0.038(3) 0.006(2) -0.019(3)
O(10) 0.110(5) 0.54(2) 0.043(2) 0.066(8) 0.030(3) 0.007(5)
O(11) 0.189(8) 0.052(3) 0.289(11) -0.018(4) 0.100(7) -0.014(4)
O(12) 0.143(5) 0.071(3) 0.095(3) -0.052(3) 0.030(3) 0.005(2)
O(13) 0.047(2) 0.125(4) 0.117(3) 0.008(2) 0.012(2) -0.055(3)
O(15) 0.122(3) 0.054(2) 0.048(2) 0.024(2) -0.028(2) -0.0151(17)
O(16) 0.108(3) 0.0344(18) 0.0406(18) 0.0047(19) -0.0024(19) -0.0140(14)
O(17) 0.138(7) 0.089(5) 0.089(5) 0.0000 0.011(4) 0.0000
N(1) 0.0259(16) 0.0255(16) 0.0212(14) 0.0016(13) 0.0030(12) 0.0005(12)
N(2) 0.0341(18) 0.0232(17) 0.0253(15) 0.0011(14) -0.0011(13) 0.0043(12)
N(3) 0.0198(16) 0.0318(17) 0.0193(13) -0.0017(13) -0.0001(12) 0.0008(12)
N(4) 0.034(2) 0.0318(19) 0.0252(15) -0.0080(15) -0.0034(14) 0.0047(13)
N(5) 0.045(2) 0.0308(18) 0.0271(17) 0.0066(16) -0.0033(15) -0.0033(14)
N(6) 0.066(3) 0.086(3) 0.049(2) 0.015(2) -0.033(2) -0.036(2)
C(1) 0.027(2) 0.032(2) 0.0260(17) 0.0040(17) 0.0074(15) 0.0026(15)
C(2) 0.039(2) 0.034(2) 0.0257(18) 0.0112(19) 0.0051(16) 0.0043(16)
C(3) 0.048(3) 0.093(4) 0.033(2) 0.019(3) 0.011(2) 0.006(2)
C(4) 0.062(4) 0.169(7) 0.030(2) 0.032(4) 0.015(2) -0.008(3)
C(5) 0.064(4) 0.151(6) 0.028(2) 0.037(4) -0.003(2) -0.025(3)
C(6) 0.057(3) 0.063(3) 0.032(2) 0.021(2) -0.008(2) -0.011(2)
C(7) 0.050(2) 0.032(2) 0.0266(19) 0.0061(19) 0.0045(18) 0.0037(16)
C(8) 0.042(2) 0.027(2) 0.043(2) 0.0050(19) 0.0088(19) 0.0059(17)
C(9) 0.040(2) 0.025(2) 0.053(2) 0.0002(18) 0.011(2) -0.0052(18)
C(10) 0.029(2) 0.032(2) 0.038(2) -0.0018(18) 0.0037(17) -0.0084(18)
C(11) 0.0228(19) 0.029(2) 0.0269(17) -0.0018(16) 0.0082(15) -0.0049(15)
C(12) 0.023(2) 0.033(2) 0.0214(16) -0.0049(16) 0.0005(14) -0.0026(15)
C(13) 0.043(2) 0.024(2) 0.034(2) 0.0012(18) 0.0006(18) 0.0031(16)
C(20) 0.046(2) 0.031(2) 0.050(2) -0.006(2) 0.019(2) 0.0015(19)
C(21) 0.073(3) 0.039(2) 0.047(2) -0.010(2) 0.031(2) 0.008(2)
C(22) 0.051(2) 0.042(2) 0.033(2) 0.000(2) 0.017(2) 0.0057(19)
C(23) 0.0224(19) 0.032(2) 0.0268(17) 0.0081(16) 0.0058(15) 0.0043(15)
C(24) 0.026(2) 0.035(2) 0.0209(16) 0.0034(17) 0.0030(14) 0.0025(15)
C(25) 0.0234(19) 0.030(2) 0.0206(16) 0.0012(16) 0.0018(14) 0.0001(14)
C(26) 0.0202(18) 0.032(2) 0.0260(17) 0.0038(16) 0.0035(14) -0.0024(15)
C(27) 0.024(2) 0.034(2) 0.0299(18) -0.0007(17) 0.0057(16) 0.0026(16)
C(28) 0.028(2) 0.046(2) 0.0264(19) 0.0066(19) 0.0069(16) 0.0071(17)
C(29) 0.026(2) 0.054(2) 0.0276(19) 0.010(2) 0.0009(16) -0.0068(19)
C(30) 0.026(2) 0.038(2) 0.039(2) 0.0039(18) 0.0046(17) -0.0105(18)
C(31) 0.023(2) 0.034(2) 0.0325(19) 0.0021(17) 0.0028(16) 0.0010(17)
C(32) 0.037(2) 0.034(2) 0.033(2) -0.0101(19) -0.0042(18) 0.0064(17)
C(33) 0.037(2) 0.060(3) 0.070(3) -0.011(2) -0.009(2) 0.025(2)
C(34) 0.043(2) 0.060(3) 0.033(2) 0.011(2) -0.003(2) -0.020(2)
C(35) 0.077(4) 0.155(8) 0.072(4) 0.005(4) 0.034(3) -0.060(4)

loop_
_atom_type_symbol
_atom_type_description
_atom_type_scat_dispersion_real
_atom_type_scat_dispersion_imag
_atom_type_scat_source
C C 0.003 0.002
;
International Tables for Crystallography
(1992, Vol. C, Tables 4.2.6.8 and 6.1.1.4)
;
O O 0.011 0.006
;
International Tables for Crystallography
(1992, Vol. C, Tables 4.2.6.8 and 6.1.1.4)
;
N N 0.006 0.003
;
International Tables for Crystallography
(1992, Vol. C, Tables 4.2.6.8 and 6.1.1.4)
;
Ni Ni 0.339 1.112
;
International Tables for Crystallography
(1992, Vol. C, Tables 4.2.6.8 and 6.1.1.4)
;
Cl Cl 0.148 0.159
;
International Tables for Crystallography
(1992, Vol. C, Tables 4.2.6.8 and 6.1.1.4)
;
H H 0.000 0.000
;
International Tables for Crystallography
(1992, Vol. C, Table 6.1.1.4)
;

loop_
_geom_angle_atom_site_label_1
_geom_angle_atom_site_label_2
_geom_angle_atom_site_label_3
_geom_angle
_geom_angle_publ_flag
_geom_angle_site_symmetry_1
_geom_angle_site_symmetry_2
_geom_angle_site_symmetry_3
O(1) Ni(1) N(1) 89.12(12) yes . . .
O(1) Ni(1) N(2) 89.93(12) yes . . .
O(1) Ni(1) N(3) 86.79(11) yes . . .
O(1) Ni(1) N(4) 176.77(12) yes . . .
O(1) Ni(1) N(5) 83.12(12) yes . . .
N(1) Ni(1) N(2) 161.31(11) yes . . .
N(1) Ni(1) N(3) 80.84(11) yes . . .
N(1) Ni(1) N(4) 93.34(12) yes . . .
N(1) Ni(1) N(5) 96.34(13) yes . . .
N(2) Ni(1) N(3) 80.47(12) yes . . .
N(2) Ni(1) N(4) 88.42(13) yes . . .
N(2) Ni(1) N(5) 102.08(13) yes . . .
N(3) Ni(1) N(4) 95.66(12) yes . . .
N(3) Ni(1) N(5) 169.58(13) yes . . .
N(4) Ni(1) N(5) 94.51(14) yes . . .
O(8) Cl(1) O(9) 110.4(3) yes . . .
O(8) Cl(1) O(10) 111.0(4) yes . . .
O(8) Cl(1) O(11) 99.4(4) yes . . .
O(9) Cl(1) O(10) 112.5(4) yes . . .
O(9) Cl(1) O(11) 106.8(4) yes . . .
O(10) Cl(1) O(11) 116.0(7) yes . . .
O(12) Cl(2) O(13) 107.2(3) yes . . .
O(12) Cl(2) O(15) 108.8(2) yes . . .
O(12) Cl(2) O(16) 111.5(2) yes . . .
O(13) Cl(2) O(15) 109.0(3) yes . . .
O(13) Cl(2) O(16) 110.9(2) yes . . .
O(15) Cl(2) O(16) 109.4(2) yes . . .
O(18) O(2) N(6) 91.9(14) yes . . .
O(14) O(3) N(6) 61.5(8) yes . . .
O(6) O(5) N(7) 38.5(7) yes . . .
O(5) O(6) N(7) 89.2(11) yes . . .
O(5) O(6) N(8) 104.1(11) yes . . .
O(5) O(6) C(18) 157.5(12) yes . . .
N(7) O(6) N(8) 160.0(14) yes . . .
N(7) O(6) C(18) 86.6(10) yes . . .
N(8) O(6) C(18) 75.4(9) yes . . .
O(3) O(14) N(6) 81.7(10) yes . . .
O(2) O(18) N(6) 57.4(12) yes . . .
Ni(1) N(1) C(1) 133.3(2) yes . . .
Ni(1) N(1) C(11) 110.1(2) yes . . .
C(1) N(1) C(11) 116.6(3) yes . . .
Ni(1) N(2) C(13) 130.3(2) yes . . .
Ni(1) N(2) C(23) 110.6(2) yes . . .
C(13) N(2) C(23) 118.1(3) yes . . .
Ni(1) N(3) C(12) 103.3(2) yes . . .
Ni(1) N(3) C(24) 103.8(2) yes . . .
Ni(1) N(3) C(25) 113.80(19) yes . . .
C(12) N(3) C(24) 111.8(2) yes . . .
C(12) N(3) C(25) 111.4(3) yes . . .
C(24) N(3) C(25) 112.2(2) yes . . .
Ni(1) N(4) C(32) 176.8(3) yes . . .
Ni(1) N(5) C(34) 160.1(3) yes . . .
O(2) N(6) O(3) 136.3(8) yes . . .
O(2) N(6) O(14) 107.9(8) yes . . .
O(2) N(6) O(18) 30.7(7) yes . . .
O(2) N(6) C(6) 120.0(6) yes . . .
O(3) N(6) O(14) 36.8(6) yes . . .
O(3) N(6) O(18) 125.5(6) yes . . .
O(3) N(6) C(6) 103.8(5) yes . . .
O(14) N(6) O(18) 116.5(7) yes . . .
O(14) N(6) C(6) 125.3(6) yes . . .
O(18) N(6) C(6) 118.2(5) yes . . .
O(4) N(7) O(5) 127.4(7) yes . . .
O(4) N(7) O(6) 159.5(13) yes . . .
O(4) N(7) C(18) 122.3(6) yes . . .
O(5) N(7) O(6) 52.4(8) yes . . .
O(5) N(7) C(18) 110.0(6) yes . . .
O(6) N(7) C(18) 60.8(9) yes . . .
O(6) N(8) O(7) 131.9(13) yes . . .
O(6) N(8) C(17) 112.4(11) yes . . .
O(6) N(8) C(18) 54.5(7) yes . . .
O(7) N(8) C(17) 115.4(13) yes . . .
O(7) N(8) C(18) 173.6(13) yes . . .
C(17) N(8) C(18) 58.3(6) yes . . .
N(1) C(1) C(2) 119.4(3) yes . . .
N(1) C(1) C(8) 122.2(3) yes . . .
C(2) C(1) C(8) 118.4(3) yes . . .
C(1) C(2) C(3) 119.5(3) yes . . .
C(1) C(2) C(7) 121.9(3) yes . . .
C(3) C(2) C(7) 118.5(3) yes . . .
C(2) C(3) C(4) 119.8(5) yes . . .
C(3) C(4) C(5) 121.2(5) yes . . .
C(4) C(5) C(6) 118.6(5) yes . . .
N(6) C(6) C(5) 120.3(4) yes . . .
N(6) C(6) C(7) 117.4(4) yes . . .
C(5) C(6) C(7) 122.2(5) yes . . .
C(2) C(7) C(6) 119.7(4) yes . . .
C(1) C(8) C(9) 120.0(3) yes . . .
C(8) C(9) C(10) 119.0(3) yes . . .
C(9) C(10) C(11) 119.0(3) yes . . .
N(1) C(11) C(10) 123.1(3) yes . . .
N(1) C(11) C(12) 116.0(3) yes . . .
C(10) C(11) C(12) 120.8(3) yes . . .
N(3) C(12) C(11) 111.5(2) yes . . .
N(2) C(13) C(14) 121.6(4) yes . . .
N(2) C(13) C(20) 122.7(3) yes . . .
N(2) C(13) C(36) 115.9(5) yes . . .
C(14) C(13) C(20) 115.1(4) yes . . .
C(14) C(13) C(36) 22.1(5) yes . . .
C(20) C(13) C(36) 119.6(5) yes . . .
C(13) C(14) C(15) 115.9(6) yes . . .
C(13) C(14) C(19) 121.8(6) yes . . .
C(13) C(14) C(36) 88.0(12) yes . . .
C(13) C(14) C(40) 159.5(11) yes . . .
C(15) C(14) C(19) 122.1(6) yes . . .
C(15) C(14) C(36) 29.1(11) yes . . .
C(15) C(14) C(40) 81.0(9) yes . . .
C(19) C(14) C(36) 150.1(13) yes . . .
C(19) C(14) C(40) 41.7(8) yes . . .
C(36) C(14) C(40) 110.0(15) yes . . .
C(14) C(15) C(16) 120.1(7) yes . . .
C(14) C(15) C(36) 18.2(8) yes . . .
C(14) C(15) C(37) 124.1(10) yes . . .
C(14) C(15) C(38) 163.4(8) yes . . .
C(14) C(15) C(40) 41.2(6) yes . . .
C(16) C(15) C(36) 137.7(11) yes . . .
C(16) C(15) C(37) 112.6(10) yes . . .
C(16) C(15) C(38) 48.3(6) yes . . .
C(16) C(15) C(40) 79.1(7) yes . . .
C(36) C(15) C(37) 106.1(12) yes . . .
C(36) C(15) C(38) 164.2(11) yes . . .
C(36) C(15) C(40) 59.3(9) yes . . .
C(37) C(15) C(38) 64.4(9) yes . . .
C(37) C(15) C(40) 161.7(11) yes . . .
C(38) C(15) C(40) 126.7(8) yes . . .
C(15) C(16) C(17) 114.1(9) yes . . .
C(15) C(16) C(38) 70.8(8) yes . . .
C(15) C(16) C(39) 149.0(18) yes . . .
C(17) C(16) C(38) 165.8(11) yes . . .
C(17) C(16) C(39) 95.7(16) yes . . .
C(38) C(16) C(39) 78.2(17) yes . . .
N(8) C(17) C(16) 154.0(10) yes . . .
N(8) C(17) C(18) 72.5(8) yes . . .
N(8) C(17) C(39) 128.9(10) yes . . .
N(8) C(17) C(40) 117.9(9) yes . . .
C(16) C(17) C(18) 130.9(7) yes . . .
C(16) C(17) C(39) 29.2(8) yes . . .
C(16) C(17) C(40) 81.9(7) yes . . .
C(18) C(17) C(39) 158.5(8) yes . . .
C(18) C(17) C(40) 49.7(5) yes . . .
C(39) C(17) C(40) 110.9(9) yes . . .
O(6) C(18) N(7) 32.6(6) yes . . .
O(6) C(18) N(8) 50.1(7) yes . . .
O(6) C(18) C(17) 99.0(7) yes . . .
O(6) C(18) C(19) 142.3(8) yes . . .
O(6) C(18) C(40) 162.0(10) yes . . .
N(7) C(18) N(8) 82.4(6) yes . . .
N(7) C(18) C(17) 130.2(6) yes . . .
N(7) C(18) C(19) 113.8(6) yes . . .
N(7) C(18) C(40) 151.8(9) yes . . .
N(8) C(18) C(17) 49.2(6) yes . . .
N(8) C(18) C(19) 157.1(8) yes . . .
N(8) C(18) C(40) 121.9(9) yes . . .
C(17) C(18) C(19) 115.9(6) yes . . .
C(17) C(18) C(40) 77.3(7) yes . . .
C(19) C(18) C(40) 38.8(7) yes . . .
C(14) C(19) C(18) 116.4(6) yes . . .
C(14) C(19) C(40) 51.3(9) yes . . .
C(18) C(19) C(40) 66.4(9) yes . . .
C(13) C(20) C(21) 117.8(4) yes . . .
C(20) C(21) C(22) 119.8(4) yes . . .
C(21) C(22) C(23) 119.3(3) yes . . .
N(2) C(23) C(22) 122.2(3) yes . . .
N(2) C(23) C(24) 116.0(3) yes . . .
C(22) C(23) C(24) 121.7(3) yes . . .
N(3) C(24) C(23) 110.6(2) yes . . .
N(3) C(25) C(26) 115.5(2) yes . . .
C(25) C(26) C(27) 120.4(3) yes . . .
C(25) C(26) C(31) 121.3(3) yes . . .
C(27) C(26) C(31) 118.2(3) yes . . .
C(26) C(27) C(28) 120.4(3) yes . . .
C(27) C(28) C(29) 119.8(3) yes . . .
C(28) C(29) C(30) 120.7(3) yes . . .
C(29) C(30) C(31) 119.3(4) yes . . .
C(26) C(31) C(30) 121.7(3) yes . . .
N(4) C(32) C(33) 179.0(4) yes . . .
N(5) C(34) C(35) 179.5(5) yes . . .
C(13) C(36) C(14) 70.0(11) yes . . .
C(13) C(36) C(15) 153.6(11) yes . . .
C(13) C(36) C(37) 123.0(8) yes . . .
C(13) C(36) C(40) 115.9(10) yes . . .
C(14) C(36) C(15) 132.7(17) yes . . .
C(14) C(36) C(37) 167.0(15) yes . . .
C(14) C(36) C(40) 46.7(11) yes . . .
C(15) C(36) C(37) 35.3(7) yes . . .
C(15) C(36) C(40) 86.2(10) yes . . .
C(37) C(36) C(40) 120.7(10) yes . . .
C(15) C(37) C(36) 38.6(8) yes . . .
C(15) C(37) C(38) 83.1(10) yes . . .
C(36) C(37) C(38) 120.5(9) yes . . .
C(15) C(38) C(16) 60.9(8) yes . . .
C(15) C(38) C(37) 32.5(6) yes . . .
C(15) C(38) C(39) 93.7(12) yes . . .
C(16) C(38) C(37) 93.2(11) yes . . .
C(16) C(38) C(39) 32.8(10) yes . . .
C(37) C(38) C(39) 125.9(14) yes . . .
C(16) C(39) C(17) 55.2(14) yes . . .
C(16) C(39) C(38) 69.0(16) yes . . .
C(17) C(39) C(38) 122.8(15) yes . . .
C(14) C(40) C(15) 57.8(8) yes . . .
C(14) C(40) C(17) 141.5(13) yes . . .
C(14) C(40) C(18) 157.6(14) yes . . .
C(14) C(40) C(19) 87.0(12) yes . . .
C(14) C(40) C(36) 23.4(7) yes . . .
C(15) C(40) C(17) 84.7(7) yes . . .
C(15) C(40) C(18) 136.2(11) yes . . .
C(15) C(40) C(19) 143.8(12) yes . . .
C(15) C(40) C(36) 34.5(6) yes . . .
C(17) C(40) C(18) 53.0(6) yes . . .
C(17) C(40) C(19) 127.6(12) yes . . .
C(17) C(40) C(36) 118.5(11) yes . . .
C(18) C(40) C(19) 74.8(10) yes . . .
C(18) C(40) C(36) 161.9(13) yes . . .
C(19) C(40) C(36) 109.9(12) yes . . .
C(42) C(41) C(42) 135.5(16) yes . . 2_655
N(9) C(42) C(41) 169.2(16) yes . . .
Ni(1) O(1) H(1) 120.0 no . . .
Ni(1) O(1) H(2) 120.0 no . . .
H(1) O(1) H(2) 120.0 no . . .
C(2) C(3) H(3) 119.9 no . . .
C(4) C(3) H(3) 120.2 no . . .
C(3) C(4) H(4) 119.9 no . . .
C(5) C(4) H(4) 118.9 no . . .
C(4) C(5) H(5) 120.7 no . . .
C(6) C(5) H(5) 120.7 no . . .
C(2) C(7) H(6) 120.4 no . . .
C(6) C(7) H(6) 119.9 no . . .
C(1) C(8) H(7) 120.1 no . . .
C(9) C(8) H(7) 119.9 no . . .
C(8) C(9) H(8) 120.9 no . . .
C(10) C(9) H(8) 120.1 no . . .
C(9) C(10) H(9) 120.7 no . . .
C(11) C(10) H(9) 120.3 no . . .
N(3) C(12) H(10) 109.0 no . . .
N(3) C(12) H(11) 109.0 no . . .
C(11) C(12) H(10) 109.1 no . . .
C(11) C(12) H(11) 108.8 no . . .
H(10) C(12) H(11) 109.5 no . . .
C(13) C(20) H(12) 120.6 no . . .
C(21) C(20) H(12) 121.5 no . . .
C(20) C(21) H(13) 119.5 no . . .
C(22) C(21) H(13) 120.6 no . . .
C(21) C(22) H(14) 120.4 no . . .
C(23) C(22) H(14) 120.3 no . . .
N(3) C(24) H(15) 109.6 no . . .
N(3) C(24) H(16) 108.7 no . . .
C(23) C(24) H(15) 109.7 no . . .
C(23) C(24) H(16) 108.7 no . . .
H(15) C(24) H(16) 109.5 no . . .
N(3) C(25) H(17) 108.3 no . . .
N(3) C(25) H(18) 107.9 no . . .
C(26) C(25) H(17) 107.8 no . . .
C(26) C(25) H(18) 107.8 no . . .
H(17) C(25) H(18) 109.5 no . . .
C(26) C(27) H(19) 119.5 no . . .
C(28) C(27) H(19) 120.1 no . . .
C(27) C(28) H(20) 119.6 no . . .
C(29) C(28) H(20) 120.7 no . . .
C(28) C(29) H(21) 119.5 no . . .
C(30) C(29) H(21) 119.8 no . . .
C(29) C(30) H(22) 120.4 no . . .
C(31) C(30) H(22) 120.3 no . . .
C(26) C(31) H(23) 119.0 no . . .
C(30) C(31) H(23) 119.4 no . . .
C(32) C(33) H(24) 109.6 no . . .
C(32) C(33) H(25) 110.0 no . . .
C(32) C(33) H(26) 108.8 no . . .
H(24) C(33) H(25) 109.5 no . . .
H(24) C(33) H(26) 109.5 no . . .
H(25) C(33) H(26) 109.5 no . . .
C(34) C(35) H(27) 110.0 no . . .
C(34) C(35) H(28) 110.7 no . . .
C(34) C(35) H(29) 107.7 no . . .
H(27) C(35) H(28) 109.5 no . . .
H(27) C(35) H(29) 109.5 no . . .
H(28) C(35) H(29) 109.5 no . . .

loop_
_geom_bond_atom_site_label_1
_geom_bond_atom_site_label_2
_geom_bond_distance
_geom_bond_publ_flag
_geom_bond_site_symmetry_1
_geom_bond_site_symmetry_2
Ni(1) O(1) 2.100(3) yes . .
Ni(1) N(1) 2.155(3) yes . .
Ni(1) N(2) 2.151(3) yes . .
Ni(1) N(3) 2.124(2) yes . .
Ni(1) N(4) 2.062(3) yes . .
Ni(1) N(5) 2.058(3) yes . .
Cl(1) O(8) 1.416(4) yes . .
Cl(1) O(9) 1.383(5) yes . .
Cl(1) O(10) 1.334(5) yes . .
Cl(1) O(11) 1.465(6) yes . .
Cl(2) O(12) 1.409(5) yes . .
Cl(2) O(13) 1.409(5) yes . .
Cl(2) O(15) 1.414(3) yes . .
Cl(2) O(16) 1.420(3) yes . .
O(2) O(18) 0.682(14) yes . .
O(3) O(14) 0.820(14) yes . .
O(4) N(7) 1.125(11) yes . .
O(5) O(6) 1.041(12) yes . .
O(5) N(7) 1.314(9) yes . .
O(6) N(7) 0.817(14) yes . .
O(6) N(8) 1.249(19) yes . .
O(6) C(18) 1.324(12) yes . .
O(7) N(8) 1.254(18) yes . .
N(1) C(1) 1.368(4) yes . .
N(1) C(11) 1.366(4) yes . .
N(2) C(13) 1.345(5) yes . .
N(2) C(23) 1.348(4) yes . .
N(3) C(12) 1.480(5) yes . .
N(3) C(24) 1.476(5) yes . .
N(3) C(25) 1.499(5) yes . .
N(4) C(32) 1.128(6) yes . .
N(5) C(34) 1.135(6) yes . .
N(6) C(6) 1.482(7) yes . .
N(7) C(18) 1.515(10) yes . .
N(8) C(17) 1.250(14) yes . .
N(8) C(18) 1.575(15) yes . .
N(9) C(42) 1.16(2) yes . .
C(1) C(2) 1.497(5) yes . .
C(1) C(8) 1.378(5) yes . .
C(2) C(3) 1.395(6) yes . .
C(2) C(7) 1.381(6) yes . .
C(3) C(4) 1.396(7) yes . .
C(4) C(5) 1.355(9) yes . .
C(5) C(6) 1.365(8) yes . .
C(6) C(7) 1.382(5) yes . .
C(8) C(9) 1.364(6) yes . .
C(9) C(10) 1.389(6) yes . .
C(10) C(11) 1.369(5) yes . .
C(11) C(12) 1.504(5) yes . .
C(13) C(14) 1.469(7) yes . .
C(13) C(20) 1.392(6) yes . .
C(13) C(36) 1.563(11) yes . .
C(14) C(15) 1.383(12) yes . .
C(14) C(19) 1.377(10) yes . .
C(14) C(36) 0.587(15) yes . .
C(15) C(16) 1.454(12) yes . .
C(15) C(36) 0.915(14) yes . .
C(15) C(37) 0.850(13) yes . .
C(15) C(38) 1.572(17) yes . .
C(16) C(17) 1.215(12) yes . .
C(16) C(38) 1.243(17) yes . .
C(16) C(39) 0.72(2) yes . .
C(17) C(18) 1.405(10) yes . .
C(17) C(39) 1.474(19) yes . .
C(18) C(19) 1.414(9) yes . .
C(20) C(21) 1.388(6) yes . .
C(21) C(22) 1.366(6) yes . .
C(22) C(23) 1.381(6) yes . .
C(23) C(24) 1.496(5) yes . .
C(25) C(26) 1.515(5) yes . .
C(26) C(27) 1.401(5) yes . .
C(26) C(31) 1.386(5) yes . .
C(27) C(28) 1.394(5) yes . .
C(28) C(29) 1.390(6) yes . .
C(29) C(30) 1.370(6) yes . .
C(30) C(31) 1.395(5) yes . .
C(32) C(33) 1.475(7) yes . .
C(34) C(35) 1.469(9) yes . .
C(36) C(37) 1.411(16) yes . .
C(37) C(38) 1.428(16) yes . .
C(38) C(39) 1.30(2) yes . .
C(41) C(42) 1.317(17) yes . .
C(41) C(42) 1.317(17) yes . 2_655
O(1) H(1) 0.950 no . .
O(1) H(2) 0.950 no . .
C(3) H(3) 0.950 no . .
C(4) H(4) 0.950 no . .
C(5) H(5) 0.950 no . .
C(7) H(6) 0.950 no . .
C(8) H(7) 0.950 no . .
C(9) H(8) 0.950 no . .
C(10) H(9) 0.950 no . .
C(12) H(10) 0.950 no . .
C(12) H(11) 0.950 no . .
C(20) H(12) 0.950 no . .
C(21) H(13) 0.950 no . .
C(22) H(14) 0.950 no . .
C(24) H(15) 0.950 no . .
C(24) H(16) 0.950 no . .
C(25) H(17) 0.950 no . .
C(25) H(18) 0.950 no . .
C(27) H(19) 0.950 no . .
C(28) H(20) 0.950 no . .
C(29) H(21) 0.950 no . .
C(30) H(22) 0.950 no . .
C(31) H(23) 0.950 no . .
C(33) H(24) 0.950 no . .
C(33) H(25) 0.950 no . .
C(33) H(26) 0.950 no . .
C(35) H(27) 0.950 no . .
C(35) H(28) 0.950 no . .
C(35) H(29) 0.950 no . .

loop_
_geom_contact_atom_site_label_1
_geom_contact_atom_site_label_2
_geom_contact_distance
_geom_contact_publ_flag
_geom_contact_site_symmetry_1
_geom_contact_site_symmetry_2
O(1) O(8) 2.905(5) ? . 4_565
O(1) O(11) 3.031(11) ? . 4_565
O(1) O(15) 2.882(5) ? . .
O(1) O(16) 3.228(4) ? . .
O(1) C(28) 3.579(4) ? . 2_556
O(2) O(3) 2.301(14) ? . .
O(2) O(4) 3.257(13) ? . .
O(2) O(5) 3.573(13) ? . .
O(2) O(6) 3.558(16) ? . .
O(2) O(14) 1.881(14) ? . .
O(2) N(4) 3.539(10) ? . .
O(2) N(6) 1.124(12) ? . .
O(2) N(7) 3.138(14) ? . .
O(2) N(9) 3.453(19) ? . 2_555
O(2) C(5) 3.451(13) ? . .
O(2) C(6) 2.264(12) ? . .
O(2) C(7) 2.718(11) ? . .
O(2) C(18) 3.514(13) ? . .
O(2) C(32) 3.129(11) ? . .
O(2) C(33) 3.197(13) ? . .
O(2) C(41) 3.425(10) ? . 1_455
O(2) C(42) 3.107(19) ? . 2_555
O(3) O(2) 2.301(14) ? . .
O(3) O(7) 3.078(16) ? . 3_555
O(3) O(18) 2.389(13) ? . .
O(3) N(6) 1.353(10) ? . .
O(3) C(3) 3.277(11) ? . 3_565
O(3) C(4) 3.019(13) ? . 3_565
O(3) C(5) 2.550(11) ? . .
O(3) C(5) 3.100(13) ? . 3_565
O(3) C(6) 2.232(9) ? . .
O(3) C(6) 3.388(11) ? . 3_565
O(3) C(7) 3.495(9) ? . .
O(3) C(16) 3.442(14) ? . 3_555
O(3) C(39) 3.02(2) ? . 3_555
O(3) C(41) 3.461(10) ? . 1_455
O(4) O(2) 3.257(13) ? . .
O(4) O(11) 3.555(9) ? . 1_545
O(4) O(15) 3.444(8) ? . 4_455
O(4) O(18) 3.587(11) ? . .
O(4) N(9) 2.117(17) ? . 2_555
O(4) C(35) 3.273(11) ? . 4_455
O(4) C(37) 3.527(13) ? . 4_455
O(4) C(38) 3.280(16) ? . 4_455
O(4) C(40) 3.318(15) ? . .
O(4) C(42) 2.704(17) ? . 2_555
O(5) O(2) 3.573(13) ? . .
O(5) O(14) 3.414(12) ? . .
O(5) N(9) 3.246(18) ? . 2_555
O(5) C(35) 3.242(10) ? . 3_555
O(5) C(35) 3.163(11) ? . 4_455
O(5) C(38) 3.516(15) ? . 3_555
O(5) C(39) 3.01(2) ? . 3_555
O(5) C(41) 3.509(15) ? . 1_455
O(5) C(42) 3.054(18) ? . 2_555
O(6) O(2) 3.558(16) ? . .
O(6) O(11) 3.494(14) ? . 1_545
O(6) N(9) 3.59(2) ? . 2_555
O(6) C(35) 3.427(14) ? . 4_455
O(6) C(40) 2.634(16) ? . .
O(7) O(3) 3.078(16) ? . 3_555
O(7) O(7) 3.431(17) ? . 3_555
O(7) O(14) 2.718(16) ? . 3_555
O(7) N(6) 3.196(14) ? . 3_555
O(7) N(8) 3.339(19) ? . 3_555
O(7) C(5) 2.972(14) ? . 3_555
O(7) C(6) 3.298(13) ? . 3_555
O(7) C(16) 3.397(15) ? . 3_555
O(7) C(17) 3.121(14) ? . 3_555
O(7) C(34) 3.549(12) ? . 3_555
O(7) C(35) 3.260(13) ? . 3_555
O(7) C(39) 3.06(2) ? . 3_555
O(8) O(1) 2.905(5) ? . 4_465
O(8) N(1) 3.233(5) ? . 4_465
O(8) C(1) 3.299(6) ? . 4_465
O(8) C(3) 3.440(6) ? . 4_465
O(8) C(33) 3.567(7) ? . .
O(9) C(7) 3.382(7) ? . .
O(10) O(18) 3.271(17) ? . .
O(10) C(4) 3.424(7) ? . 3_565
O(10) C(5) 3.231(7) ? . 3_565
O(11) O(1) 3.031(11) ? . 4_465
O(11) O(4) 3.555(9) ? . 1_565
O(11) O(6) 3.494(14) ? . 1_565
O(11) N(7) 3.528(10) ? . 1_565
O(11) C(18) 3.267(11) ? . 1_565
O(11) C(19) 3.036(10) ? . 1_565
O(11) C(40) 3.223(17) ? . 1_565
O(12) O(17) 2.852(6) ? . 3_656
O(12) C(9) 3.415(6) ? . 1_545
O(12) C(10) 3.459(6) ? . 1_545
O(13) N(4) 3.363(6) ? . 4_555
O(13) C(13) 3.477(6) ? . 4_555
O(13) C(19) 3.548(8) ? . 4_555
O(13) C(20) 3.499(7) ? . 4_555
O(13) C(32) 3.035(7) ? . 4_555
O(13) C(33) 3.190(8) ? . 4_555
O(14) O(2) 1.881(14) ? . .
O(14) O(5) 3.414(12) ? . .
O(14) O(7) 2.718(16) ? . 3_555
O(14) O(18) 2.157(12) ? . .
O(14) N(6) 1.202(10) ? . .
O(14) N(8) 3.483(17) ? . 3_555
O(14) C(5) 2.877(11) ? . .
O(14) C(6) 2.387(10) ? . .
O(14) C(7) 3.567(9) ? . .
O(14) C(16) 3.158(13) ? . 3_555
O(14) C(17) 3.370(11) ? . 3_555
O(14) C(38) 3.455(16) ? . 3_555
O(14) C(39) 2.615(19) ? . 3_555
O(14) C(41) 3.191(9) ? . 1_455
O(14) C(42) 3.415(17) ? . 1_455
O(14) C(42) 3.516(19) ? . 2_555
O(15) O(1) 2.882(5) ? . .
O(15) O(4) 3.444(8) ? . 4_555
O(15) N(2) 3.543(6) ? . .
O(15) C(33) 3.523(7) ? . 4_555
O(15) C(37) 3.300(10) ? . .
O(16) O(1) 3.228(4) ? . .
O(16) C(22) 3.302(5) ? . 2_556
O(16) C(27) 3.237(5) ? . 2_556
O(16) C(28) 3.401(5) ? . 2_556
O(17) O(12) 2.852(6) ? . 3_656
O(17) O(12) 2.852(6) ? . 4_555
O(17) C(10) 3.490(5) ? . 3_666
O(17) C(10) 3.490(5) ? . 4_565
O(18) O(3) 2.389(13) ? . .
O(18) O(4) 3.587(11) ? . .
O(18) O(10) 3.271(17) ? . .
O(18) O(14) 2.157(12) ? . .
O(18) N(6) 1.334(10) ? . .
O(18) N(9) 3.400(18) ? . 2_555
O(18) C(6) 2.418(10) ? . .
O(18) C(7) 2.769(9) ? . .
O(18) C(32) 3.225(9) ? . .
O(18) C(33) 3.102(10) ? . .
O(18) C(41) 3.272(9) ? . 1_455
O(18) C(42) 3.014(18) ? . 2_555
N(1) O(8) 3.233(5) ? . 4_565
N(2) O(15) 3.543(6) ? . .
N(2) C(40) 3.479(13) ? . .
N(4) O(2) 3.539(10) ? . .
N(4) O(13) 3.363(6) ? . 4_455
N(6) O(2) 1.124(12) ? . .
N(6) O(3) 1.353(10) ? . .
N(6) O(7) 3.196(14) ? . 3_555
N(6) O(14) 1.202(10) ? . .
N(6) O(18) 1.334(10) ? . .
N(6) C(5) 3.537(9) ? . 3_565
N(7) O(2) 3.138(14) ? . .
N(7) O(11) 3.528(10) ? . 1_545
N(7) N(9) 2.878(18) ? . 2_555
N(7) C(35) 3.370(11) ? . 4_455
N(7) C(40) 2.771(15) ? . .
N(7) C(42) 3.077(17) ? . 2_555
N(8) O(7) 3.339(19) ? . 3_555
N(8) O(14) 3.483(17) ? . 3_555
N(8) C(39) 3.41(2) ? . 3_555
N(8) C(40) 2.552(18) ? . .
N(9) O(2) 3.453(19) ? . 2_555
N(9) O(4) 2.117(17) ? . 2_555
N(9) O(5) 3.246(18) ? . 2_555
N(9) O(6) 3.59(2) ? . 2_555
N(9) O(18) 3.400(18) ? . 2_555
N(9) N(7) 2.878(18) ? . 2_555
N(9) C(8) 3.483(17) ? . 3_665
N(9) C(15) 3.320(18) ? . 3_655
N(9) C(16) 3.155(19) ? . 3_655
N(9) C(33) 3.452(15) ? . 2_555
N(9) C(37) 2.809(19) ? . 3_655
N(9) C(38) 2.04(2) ? . 3_655
N(9) C(39) 2.95(2) ? . 3_655
C(1) O(8) 3.299(6) ? . 4_565
C(3) O(3) 3.277(11) ? . 3_565
C(3) O(8) 3.440(6) ? . 4_565
C(4) O(3) 3.019(13) ? . 3_565
C(4) O(10) 3.424(7) ? . 3_565
C(5) O(2) 3.451(13) ? . .
C(5) O(3) 2.550(11) ? . .
C(5) O(3) 3.100(13) ? . 3_565
C(5) O(7) 2.972(14) ? . 3_555
C(5) O(10) 3.231(7) ? . 3_565
C(5) O(14) 2.877(11) ? . .
C(5) N(6) 3.537(9) ? . 3_565
C(5) C(6) 3.566(8) ? . 3_565
C(6) O(2) 2.264(12) ? . .
C(6) O(3) 2.232(9) ? . .
C(6) O(3) 3.388(11) ? . 3_565
C(6) O(7) 3.298(13) ? . 3_555
C(6) O(14) 2.387(10) ? . .
C(6) O(18) 2.418(10) ? . .
C(6) C(5) 3.566(8) ? . 3_565
C(7) O(2) 2.718(11) ? . .
C(7) O(3) 3.495(9) ? . .
C(7) O(9) 3.382(7) ? . .
C(7) O(14) 3.567(9) ? . .
C(7) O(18) 2.769(9) ? . .
C(8) N(9) 3.483(17) ? . 3_665
C(8) C(15) 3.585(8) ? . 1_565
C(8) C(37) 3.438(10) ? . 1_565
C(9) O(12) 3.415(6) ? . 1_565
C(9) C(20) 3.484(6) ? . 1_565
C(9) C(33) 3.441(7) ? . 4_565
C(9) C(37) 3.480(10) ? . 1_565
C(10) O(12) 3.459(6) ? . 1_565
C(10) O(17) 3.490(5) ? . 3_666
C(12) C(29) 3.567(5) ? . 2_556
C(13) O(13) 3.477(6) ? . 4_455
C(13) C(40) 2.506(13) ? . .
C(14) C(40) 1.076(14) ? . .
C(15) N(9) 3.320(18) ? . 3_655
C(15) C(8) 3.585(8) ? . 1_545
C(15) C(40) 1.613(16) ? . .
C(16) O(3) 3.442(14) ? . 3_555
C(16) O(7) 3.397(15) ? . 3_555
C(16) O(14) 3.158(13) ? . 3_555
C(16) N(9) 3.155(19) ? . 3_655
C(16) C(40) 1.958(18) ? . .
C(17) O(7) 3.121(14) ? . 3_555
C(17) O(14) 3.370(11) ? . 3_555
C(17) C(40) 1.716(14) ? . .
C(18) O(2) 3.514(13) ? . .
C(18) O(11) 3.267(11) ? . 1_545
C(18) C(40) 1.342(14) ? . .
C(19) O(11) 3.036(10) ? . 1_545
C(19) O(13) 3.548(8) ? . 4_455
C(19) C(40) 0.918(16) ? . .
C(20) O(13) 3.499(7) ? . 4_455
C(20) C(9) 3.484(6) ? . 1_545
C(20) C(40) 3.235(13) ? . .
C(22) O(16) 3.302(5) ? . 2_556
C(26) C(30) 3.378(5) ? . 3_566
C(27) O(16) 3.237(5) ? . 2_556
C(28) O(1) 3.579(4) ? . 2_556
C(28) O(16) 3.401(5) ? . 2_556
C(29) C(12) 3.567(5) ? . 2_556
C(30) C(26) 3.378(5) ? . 3_566
C(30) C(31) 3.543(5) ? . 3_566
C(31) C(30) 3.543(5) ? . 3_566
C(31) C(31) 3.509(5) ? . 3_566
C(32) O(2) 3.129(11) ? . .
C(32) O(13) 3.035(7) ? . 4_455
C(32) O(18) 3.225(9) ? . .
C(33) O(2) 3.197(13) ? . .
C(33) O(8) 3.567(7) ? . .
C(33) O(13) 3.190(8) ? . 4_455
C(33) O(15) 3.523(7) ? . 4_455
C(33) O(18) 3.102(10) ? . .
C(33) N(9) 3.452(15) ? . 2_555
C(33) C(9) 3.441(7) ? . 4_465
C(34) O(7) 3.549(12) ? . 3_555
C(35) O(4) 3.273(11) ? . 4_555
C(35) O(5) 3.242(10) ? . 3_555
C(35) O(5) 3.163(11) ? . 4_555
C(35) O(6) 3.427(14) ? . 4_555
C(35) O(7) 3.260(13) ? . 3_555
C(35) N(7) 3.370(11) ? . 4_555
C(36) C(40) 1.391(17) ? . .
C(37) O(4) 3.527(13) ? . 4_555
C(37) O(15) 3.300(10) ? . .
C(37) N(9) 2.809(19) ? . 3_655
C(37) C(8) 3.438(10) ? . 1_545
C(37) C(9) 3.480(10) ? . 1_545
C(37) C(40) 2.434(17) ? . .
C(38) O(4) 3.280(16) ? . 4_555
C(38) O(5) 3.516(15) ? . 3_555
C(38) O(14) 3.455(16) ? . 3_555
C(38) N(9) 2.04(2) ? . 3_655
C(38) C(40) 2.85(2) ? . .
C(38) C(42) 2.80(2) ? . 3_655
C(39) O(3) 3.02(2) ? . 3_555
C(39) O(5) 3.01(2) ? . 3_555
C(39) O(7) 3.06(2) ? . 3_555
C(39) O(14) 2.615(19) ? . 3_555
C(39) N(8) 3.41(2) ? . 3_555
C(39) N(9) 2.95(2) ? . 3_655
C(39) C(40) 2.63(2) ? . .
C(39) C(42) 3.33(2) ? . 3_655
C(40) O(4) 3.318(15) ? . .
C(40) O(6) 2.634(16) ? . .
C(40) O(11) 3.223(17) ? . 1_545
C(40) N(2) 3.479(13) ? . .
C(40) N(7) 2.771(15) ? . .
C(40) N(8) 2.552(18) ? . .
C(40) C(13) 2.506(13) ? . .
C(40) C(14) 1.076(14) ? . .
C(40) C(15) 1.613(16) ? . .
C(40) C(16) 1.958(18) ? . .
C(40) C(17) 1.716(14) ? . .
C(40) C(18) 1.342(14) ? . .
C(40) C(19) 0.918(16) ? . .
C(40) C(20) 3.235(13) ? . .
C(40) C(36) 1.391(17) ? . .
C(40) C(37) 2.434(17) ? . .
C(40) C(38) 2.85(2) ? . .
C(40) C(39) 2.63(2) ? . .
C(41) O(2) 3.425(10) ? . 1_655
C(41) O(2) 3.425(10) ? . 2_555
C(41) O(3) 3.461(10) ? . 1_655
C(41) O(3) 3.461(10) ? . 2_555
C(41) O(5) 3.509(15) ? . 1_655
C(41) O(5) 3.509(15) ? . 2_555
C(41) O(14) 3.191(9) ? . 1_655
C(41) O(14) 3.191(9) ? . 2_555
C(41) O(18) 3.272(9) ? . 1_655
C(41) O(18) 3.272(9) ? . 2_555
C(42) O(2) 3.107(19) ? . 2_555
C(42) O(4) 2.704(17) ? . 2_555
C(42) O(5) 3.054(18) ? . 2_555
C(42) O(14) 3.415(17) ? . 1_655
C(42) O(14) 3.516(19) ? . 2_555
C(42) O(18) 3.014(18) ? . 2_555
C(42) N(7) 3.077(17) ? . 2_555
C(42) C(38) 2.80(2) ? . 3_655
C(42) C(39) 3.33(2) ? . 3_655
Cl(1) H(2) 3.027 ? . 4_465
Cl(1) H(3) 3.572 ? . 4_465
Cl(1) H(6) 3.530 ? . .
Cl(1) H(21) 3.428 ? . 3_566
Cl(1) H(26) 3.506 ? . .
Cl(1) H(29) 3.578 ? . 4_465
Cl(2) H(1) 2.729 ? . .
Cl(2) H(8) 3.403 ? . 1_545
Cl(2) H(14) 3.161 ? . 2_556
Cl(2) H(24) 2.884 ? . 4_555
O(1) H(20) 3.211 ? . 2_556
O(2) H(6) 2.468 ? . .
O(2) H(25) 2.493 ? . .
O(3) H(4) 3.343 ? . 3_565
O(3) H(5) 2.239 ? . .
O(3) H(5) 3.466 ? . 3_565
O(4) H(28) 3.277 ? . 4_455
O(4) H(29) 2.543 ? . 4_455
O(5) H(27) 3.377 ? . 3_555
O(5) H(27) 3.517 ? . 4_455
O(5) H(28) 2.373 ? . 3_555
O(5) H(28) 3.074 ? . 4_455
O(5) H(29) 2.493 ? . 4_455
O(6) H(28) 3.204 ? . 3_555
O(6) H(28) 3.580 ? . 4_455
O(6) H(29) 2.564 ? . 4_455
O(7) H(5) 2.604 ? . 3_555
O(7) H(27) 3.219 ? . 3_555
O(7) H(28) 2.711 ? . 3_555
O(8) H(1) 3.529 ? . 4_465
O(8) H(2) 2.179 ? . 4_465
O(8) H(3) 2.898 ? . 4_465
O(8) H(20) 3.576 ? . 3_566
O(8) H(21) 2.883 ? . 3_566
O(8) H(25) 3.498 ? . .
O(8) H(26) 2.823 ? . .
O(9) H(6) 2.693 ? . .
O(9) H(12) 3.141 ? . 1_565
O(9) H(20) 3.371 ? . 3_566
O(9) H(21) 2.917 ? . 3_566
O(9) H(26) 3.242 ? . .
O(10) H(3) 3.127 ? . 4_465
O(10) H(4) 2.888 ? . 3_565
O(10) H(5) 2.508 ? . 3_565
O(10) H(6) 3.377 ? . .
O(10) H(27) 3.437 ? . 4_465
O(10) H(29) 3.273 ? . 4_465
O(11) H(1) 3.032 ? . 4_465
O(11) H(2) 2.634 ? . 4_465
O(11) H(12) 3.094 ? . 1_565
O(11) H(20) 3.269 ? . 3_566
O(11) H(29) 3.063 ? . 4_465
O(12) H(8) 2.823 ? . 1_545
O(12) H(9) 2.913 ? . 1_545
O(12) H(14) 2.954 ? . 2_556
O(12) H(22) 2.818 ? . 2_546
O(12) H(24) 3.060 ? . 4_555
O(13) H(18) 2.870 ? . 4_555
O(13) H(24) 2.565 ? . 4_555
O(14) H(5) 2.630 ? . .
O(15) H(1) 1.944 ? . .
O(15) H(2) 3.500 ? . .
O(15) H(8) 2.861 ? . 1_545
O(15) H(24) 2.581 ? . 4_555
O(16) H(1) 2.529 ? . .
O(16) H(2) 3.499 ? . .
O(16) H(14) 2.391 ? . 2_556
O(16) H(15) 2.739 ? . .
O(16) H(16) 3.243 ? . 2_556
O(16) H(19) 2.671 ? . 2_556
O(16) H(20) 2.985 ? . 2_556
O(17) H(9) 2.557 ? . 3_666
O(17) H(9) 2.557 ? . 4_565
O(17) H(13) 3.346 ? . 3_656
O(17) H(13) 3.346 ? . 4_555
O(17) H(14) 3.428 ? . 3_656
O(17) H(14) 3.428 ? . 4_555
O(17) H(22) 3.289 ? . 3_666
O(17) H(22) 3.289 ? . 4_565
O(17) H(23) 3.292 ? . 3_666
O(17) H(23) 3.292 ? . 4_565
O(18) H(4) 3.425 ? . 3_565
O(18) H(6) 2.424 ? . .
O(18) H(25) 2.338 ? . .
O(18) H(26) 3.546 ? . .
N(6) H(5) 3.544 ? . 3_565
N(7) H(28) 3.436 ? . 4_455
N(7) H(29) 2.528 ? . 4_455
N(8) H(5) 3.274 ? . 3_555
N(8) H(28) 3.236 ? . 3_555
N(8) H(29) 3.357 ? . 4_455
N(9) H(3) 3.481 ? . 3_665
N(9) H(7) 2.674 ? . 3_665
N(9) H(24) 3.349 ? . 2_555
N(9) H(25) 2.715 ? . 2_555
N(9) H(28) 3.315 ? . 3_655
N(9) H(29) 3.565 ? . 3_655
C(3) H(4) 3.568 ? . 2_555
C(4) H(4) 3.187 ? . 2_555
C(6) H(5) 3.377 ? . 3_565
C(8) H(24) 3.507 ? . 4_565
C(8) H(25) 3.491 ? . 4_565
C(8) H(26) 3.350 ? . 4_565
C(9) H(12) 3.301 ? . 1_565
C(9) H(24) 3.061 ? . 4_565
C(9) H(26) 3.110 ? . 4_565
C(10) H(22) 3.361 ? . 2_556
C(10) H(26) 3.432 ? . 4_565
C(13) H(8) 3.242 ? . 1_545
C(15) H(7) 2.949 ? . 1_545
C(15) H(8) 3.274 ? . 1_545
C(16) H(7) 3.256 ? . 1_545
C(18) H(29) 3.510 ? . 4_455
C(20) H(8) 3.074 ? . 1_545
C(20) H(20) 3.217 ? . 3_556
C(21) H(8) 3.584 ? . 1_545
C(21) H(19) 3.528 ? . 3_556
C(21) H(20) 3.311 ? . 3_556
C(24) H(15) 3.387 ? . 2_556
C(24) H(16) 3.110 ? . 2_556
C(25) H(22) 3.526 ? . 3_566
C(26) H(11) 3.572 ? . 2_556
C(26) H(22) 3.439 ? . 3_566
C(27) H(11) 3.267 ? . 2_556
C(27) H(13) 3.175 ? . 3_556
C(27) H(23) 3.589 ? . 3_566
C(28) H(2) 2.941 ? . 2_556
C(28) H(11) 2.875 ? . 2_556
C(28) H(12) 3.486 ? . 3_556
C(28) H(13) 3.175 ? . 3_556
C(28) H(23) 3.434 ? . 3_566
C(29) H(2) 3.172 ? . 2_556
C(29) H(11) 2.829 ? . 2_556
C(29) H(17) 3.155 ? . 3_566
C(29) H(23) 3.523 ? . 3_566
C(29) H(26) 3.270 ? . 3_566
C(30) H(9) 3.211 ? . 2_556
C(30) H(10) 3.500 ? . 2_556
C(30) H(11) 3.177 ? . 2_556
C(30) H(17) 3.391 ? . 3_566
C(30) H(18) 3.552 ? . 3_566
C(31) H(10) 3.584 ? . 2_556
C(31) H(11) 3.524 ? . 2_556
C(32) H(21) 3.503 ? . 3_566
C(33) H(8) 3.374 ? . 4_465
C(33) H(21) 3.259 ? . 3_566
C(35) H(27) 3.199 ? . 2_555
C(35) H(28) 3.461 ? . 2_555
C(36) H(7) 3.498 ? . 1_545
C(36) H(8) 3.307 ? . 1_545
C(37) H(7) 2.802 ? . 1_545
C(37) H(8) 2.892 ? . 1_545
C(38) H(7) 2.841 ? . 1_545
C(39) H(7) 3.463 ? . 1_545
C(40) H(12) 3.120 ? . .
C(41) H(3) 3.507 ? . 3_665
C(41) H(3) 3.507 ? . 4_565
C(41) H(4) 3.562 ? . 3_665
C(41) H(4) 3.562 ? . 4_565
C(42) H(3) 3.305 ? . 3_665
C(42) H(7) 3.394 ? . 3_665
C(42) H(25) 3.184 ? . 2_555
C(42) H(28) 3.591 ? . 3_655
H(1) Cl(2) 2.729 ? . .
H(1) O(8) 3.529 ? . 4_565
H(1) O(11) 3.032 ? . 4_565
H(1) O(15) 1.944 ? . .
H(1) O(16) 2.529 ? . .
H(1) H(20) 3.211 ? . 2_556
H(2) Cl(1) 3.027 ? . 4_565
H(2) O(8) 2.179 ? . 4_565
H(2) O(11) 2.634 ? . 4_565
H(2) O(15) 3.500 ? . .
H(2) O(16) 3.499 ? . .
H(2) C(28) 2.941 ? . 2_556
H(2) C(29) 3.172 ? . 2_556
H(2) H(20) 2.603 ? . 2_556
H(2) H(21) 3.020 ? . 2_556
H(3) Cl(1) 3.572 ? . 4_565
H(3) O(8) 2.898 ? . 4_565
H(3) O(10) 3.127 ? . 4_565
H(3) N(9) 3.481 ? . 3_665
H(3) C(41) 3.507 ? . 3_665
H(3) C(42) 3.305 ? . 3_665
H(3) H(4) 3.177 ? . 2_555
H(3) H(25) 3.418 ? . 4_565
H(4) O(3) 3.343 ? . 3_565
H(4) O(10) 2.888 ? . 3_565
H(4) O(18) 3.425 ? . 3_565
H(4) C(3) 3.568 ? . 2_555
H(4) C(4) 3.187 ? . 2_555
H(4) C(41) 3.562 ? . 3_665
H(4) H(3) 3.177 ? . 2_555
H(4) H(4) 2.393 ? . 2_555
H(4) H(27) 3.257 ? . 2_555
H(5) O(3) 2.239 ? . .
H(5) O(3) 3.466 ? . 3_565
H(5) O(7) 2.604 ? . 3_555
H(5) O(10) 2.508 ? . 3_565
H(5) O(14) 2.630 ? . .
H(5) N(6) 3.544 ? . 3_565
H(5) N(8) 3.274 ? . 3_555
H(5) C(6) 3.377 ? . 3_565
H(6) Cl(1) 3.530 ? . .
H(6) O(2) 2.468 ? . .
H(6) O(9) 2.693 ? . .
H(6) O(10) 3.377 ? . .
H(6) O(18) 2.424 ? . .
H(7) N(9) 2.674 ? . 3_665
H(7) C(15) 2.949 ? . 1_565
H(7) C(16) 3.256 ? . 1_565
H(7) C(36) 3.498 ? . 1_565
H(7) C(37) 2.802 ? . 1_565
H(7) C(38) 2.841 ? . 1_565
H(7) C(39) 3.463 ? . 1_565
H(7) C(42) 3.394 ? . 3_665
H(7) H(24) 3.518 ? . 4_565
H(7) H(25) 3.338 ? . 4_565
H(8) Cl(2) 3.403 ? . 1_565
H(8) O(12) 2.823 ? . 1_565
H(8) O(15) 2.861 ? . 1_565
H(8) C(13) 3.242 ? . 1_565
H(8) C(15) 3.274 ? . 1_565
H(8) C(20) 3.074 ? . 1_565
H(8) C(21) 3.584 ? . 1_565
H(8) C(33) 3.374 ? . 4_565
H(8) C(36) 3.307 ? . 1_565
H(8) C(37) 2.892 ? . 1_565
H(8) H(12) 3.136 ? . 1_565
H(8) H(24) 2.759 ? . 4_565
H(8) H(26) 3.271 ? . 4_565
H(9) O(12) 2.913 ? . 1_565
H(9) O(17) 2.557 ? . 3_666
H(9) C(30) 3.211 ? . 2_556
H(9) H(22) 2.828 ? . 2_556
H(10) C(30) 3.500 ? . 2_556
H(10) C(31) 3.584 ? . 2_556
H(10) H(10) 2.935 ? . 2_556
H(11) C(26) 3.572 ? . 2_556
H(11) C(27) 3.267 ? . 2_556
H(11) C(28) 2.875 ? . 2_556
H(11) C(29) 2.829 ? . 2_556
H(11) C(30) 3.177 ? . 2_556
H(11) C(31) 3.524 ? . 2_556
H(11) H(16) 3.502 ? . 2_556
H(11) H(20) 3.222 ? . 2_556
H(11) H(21) 3.155 ? . 2_556
H(12) O(9) 3.141 ? . 1_545
H(12) O(11) 3.094 ? . 1_545
H(12) C(9) 3.301 ? . 1_545
H(12) C(28) 3.486 ? . 3_556
H(12) C(40) 3.120 ? . .
H(12) H(8) 3.136 ? . 1_545
H(12) H(20) 2.685 ? . 3_556
H(13) O(17) 3.346 ? . 3_656
H(13) C(27) 3.175 ? . 3_556
H(13) C(28) 3.175 ? . 3_556
H(13) H(19) 2.844 ? . 3_556
H(13) H(20) 2.842 ? . 3_556
H(13) H(23) 3.090 ? . 1_545
H(14) Cl(2) 3.161 ? . 2_556
H(14) O(12) 2.954 ? . 2_556
H(14) O(16) 2.391 ? . 2_556
H(14) O(17) 3.428 ? . 3_656
H(14) H(15) 3.523 ? . 2_556
H(15) O(16) 2.739 ? . .
H(15) C(24) 3.387 ? . 2_556
H(15) H(14) 3.523 ? . 2_556
H(15) H(15) 3.323 ? . 2_556
H(15) H(16) 2.626 ? . 2_556
H(16) O(16) 3.243 ? . 2_556
H(16) C(24) 3.110 ? . 2_556
H(16) H(11) 3.502 ? . 2_556
H(16) H(15) 2.626 ? . 2_556
H(16) H(16) 2.729 ? . 2_556
H(17) C(29) 3.155 ? . 3_566
H(17) C(30) 3.391 ? . 3_566
H(17) H(21) 2.965 ? . 3_566
H(17) H(22) 3.388 ? . 3_566
H(18) O(13) 2.870 ? . 4_455
H(18) C(30) 3.552 ? . 3_566
H(18) H(22) 3.169 ? . 3_566
H(19) O(16) 2.671 ? . 2_556
H(19) C(21) 3.528 ? . 3_556
H(19) H(13) 2.844 ? . 3_556
H(20) O(1) 3.211 ? . 2_556
H(20) O(8) 3.576 ? . 3_566
H(20) O(9) 3.371 ? . 3_566
H(20) O(11) 3.269 ? . 3_566
H(20) O(16) 2.985 ? . 2_556
H(20) C(20) 3.217 ? . 3_556
H(20) C(21) 3.311 ? . 3_556
H(20) H(1) 3.211 ? . 2_556
H(20) H(2) 2.603 ? . 2_556
H(20) H(11) 3.222 ? . 2_556
H(20) H(12) 2.685 ? . 3_556
H(20) H(13) 2.842 ? . 3_556
H(21) Cl(1) 3.428 ? . 3_566
H(21) O(8) 2.883 ? . 3_566
H(21) O(9) 2.917 ? . 3_566
H(21) C(32) 3.503 ? . 3_566
H(21) C(33) 3.259 ? . 3_566
H(21) H(2) 3.020 ? . 2_556
H(21) H(11) 3.155 ? . 2_556
H(21) H(17) 2.965 ? . 3_566
H(21) H(26) 2.420 ? . 3_566
H(22) O(12) 2.818 ? . 2_566
H(22) O(17) 3.289 ? . 3_666
H(22) C(10) 3.361 ? . 2_556
H(22) C(25) 3.526 ? . 3_566
H(22) C(26) 3.439 ? . 3_566
H(22) H(9) 2.828 ? . 2_556
H(22) H(17) 3.388 ? . 3_566
H(22) H(18) 3.169 ? . 3_566
H(22) H(26) 3.358 ? . 3_566
H(23) O(17) 3.292 ? . 3_666
H(23) C(27) 3.589 ? . 3_566
H(23) C(28) 3.434 ? . 3_566
H(23) C(29) 3.523 ? . 3_566
H(23) H(13) 3.090 ? . 1_565
H(24) Cl(2) 2.884 ? . 4_455
H(24) O(12) 3.060 ? . 4_455
H(24) O(13) 2.565 ? . 4_455
H(24) O(15) 2.581 ? . 4_455
H(24) N(9) 3.349 ? . 2_555
H(24) C(8) 3.507 ? . 4_465
H(24) C(9) 3.061 ? . 4_465
H(24) H(7) 3.518 ? . 4_465
H(24) H(8) 2.759 ? . 4_465
H(25) O(2) 2.493 ? . .
H(25) O(8) 3.498 ? . .
H(25) O(18) 2.338 ? . .
H(25) N(9) 2.715 ? . 2_555
H(25) C(8) 3.491 ? . 4_465
H(25) C(42) 3.184 ? . 2_555
H(25) H(3) 3.418 ? . 4_465
H(25) H(7) 3.338 ? . 4_465
H(26) Cl(1) 3.506 ? . .
H(26) O(8) 2.823 ? . .
H(26) O(9) 3.242 ? . .
H(26) O(18) 3.546 ? . .
H(26) C(8) 3.350 ? . 4_465
H(26) C(9) 3.110 ? . 4_465
H(26) C(10) 3.432 ? . 4_465
H(26) C(29) 3.270 ? . 3_566
H(26) H(8) 3.271 ? . 4_465
H(26) H(21) 2.420 ? . 3_566
H(26) H(22) 3.358 ? . 3_566
H(27) O(5) 3.377 ? . 3_555
H(27) O(5) 3.517 ? . 4_555
H(27) O(7) 3.219 ? . 3_555
H(27) O(10) 3.437 ? . 4_565
H(27) C(35) 3.199 ? . 2_555
H(27) H(4) 3.257 ? . 2_555
H(27) H(27) 2.586 ? . 2_555
H(27) H(28) 3.252 ? . 2_555
H(27) H(29) 3.281 ? . 2_555
H(28) O(4) 3.277 ? . 4_555
H(28) O(5) 2.373 ? . 3_555
H(28) O(5) 3.074 ? . 4_555
H(28) O(6) 3.204 ? . 3_555
H(28) O(6) 3.580 ? . 4_555
H(28) O(7) 2.711 ? . 3_555
H(28) N(7) 3.436 ? . 4_555
H(28) N(8) 3.236 ? . 3_555
H(28) N(9) 3.315 ? . 3_655
H(28) C(35) 3.461 ? . 2_555
H(28) C(42) 3.591 ? . 3_655
H(28) H(27) 3.252 ? . 2_555
H(28) H(28) 3.230 ? . 2_555
H(28) H(29) 3.328 ? . 2_555
H(29) Cl(1) 3.578 ? . 4_565
H(29) O(4) 2.543 ? . 4_555
H(29) O(5) 2.493 ? . 4_555
H(29) O(6) 2.564 ? . 4_555
H(29) O(10) 3.273 ? . 4_565
H(29) O(11) 3.063 ? . 4_565
H(29) N(7) 2.528 ? . 4_555
H(29) N(8) 3.357 ? . 4_555
H(29) N(9) 3.565 ? . 3_655
H(29) C(18) 3.510 ? . 4_555
H(29) H(27) 3.281 ? . 2_555
H(29) H(28) 3.328 ? . 2_555

loop_
_geom_torsion_atom_site_label_1
_geom_torsion_atom_site_label_2
_geom_torsion_atom_site_label_3
_geom_torsion_atom_site_label_4
_geom_torsion
_geom_torsion_publ_flag
_geom_torsion_site_symmetry_1
_geom_torsion_site_symmetry_2
_geom_torsion_site_symmetry_3
_geom_torsion_site_symmetry_4
O(1) Ni(1) N(1) C(1) 109.4(3) ? . . . .
O(1) Ni(1) N(1) C(11) -71.6(2) ? . . . .
O(1) Ni(1) N(2) C(13) -116.8(3) ? . . . .
O(1) Ni(1) N(2) C(23) 75.3(2) ? . . . .
O(1) Ni(1) N(3) C(12) 57.1(2) ? . . . .
O(1) Ni(1) N(3) C(24) -59.7(2) ? . . . .
O(1) Ni(1) N(3) C(25) 178.0(2) ? . . . .
O(1) Ni(1) N(4) C(32) 116(6) ? . . . .
O(1) Ni(1) N(5) C(34) -11.9(11) ? . . . .
N(1) Ni(1) N(2) C(13) 156.2(3) ? . . . .
N(1) Ni(1) N(2) C(23) -11.7(5) ? . . . .
N(2) Ni(1) N(1) C(1) -163.5(3) ? . . . .
N(2) Ni(1) N(1) C(11) 15.6(5) ? . . . .
N(1) Ni(1) N(3) C(12) -32.5(2) ? . . . .
N(1) Ni(1) N(3) C(24) -149.3(2) ? . . . .
N(1) Ni(1) N(3) C(25) 88.4(2) ? . . . .
N(3) Ni(1) N(1) C(1) -163.7(3) ? . . . .
N(3) Ni(1) N(1) C(11) 15.3(2) ? . . . .
N(1) Ni(1) N(4) C(32) -105(6) ? . . . .
N(4) Ni(1) N(1) C(1) -68.5(3) ? . . . .
N(4) Ni(1) N(1) C(11) 110.5(2) ? . . . .
N(1) Ni(1) N(5) C(34) 76.5(11) ? . . . .
N(5) Ni(1) N(1) C(1) 26.4(3) ? . . . .
N(5) Ni(1) N(1) C(11) -154.6(2) ? . . . .
N(2) Ni(1) N(3) C(12) 147.6(2) ? . . . .
N(2) Ni(1) N(3) C(24) 30.8(2) ? . . . .
N(2) Ni(1) N(3) C(25) -91.5(2) ? . . . .
N(3) Ni(1) N(2) C(13) 156.4(4) ? . . . .
N(3) Ni(1) N(2) C(23) -11.4(2) ? . . . .
N(2) Ni(1) N(4) C(32) 57(6) ? . . . .
N(4) Ni(1) N(2) C(13) 60.4(3) ? . . . .
N(4) Ni(1) N(2) C(23) -107.4(2) ? . . . .
N(2) Ni(1) N(5) C(34) -100.3(11) ? . . . .
N(5) Ni(1) N(2) C(13) -33.9(4) ? . . . .
N(5) Ni(1) N(2) C(23) 158.3(2) ? . . . .
N(3) Ni(1) N(4) C(32) -24(6) ? . . . .
N(4) Ni(1) N(3) C(12) -125.0(2) ? . . . .
N(4) Ni(1) N(3) C(24) 118.2(2) ? . . . .
N(4) Ni(1) N(3) C(25) -4.1(2) ? . . . .
N(3) Ni(1) N(5) C(34) 2.8(16) ? . . . .
N(5) Ni(1) N(3) C(12) 42.5(8) ? . . . .
N(5) Ni(1) N(3) C(24) -74.3(8) ? . . . .
N(5) Ni(1) N(3) C(25) 163.4(6) ? . . . .
N(4) Ni(1) N(5) C(34) 170.3(11) ? . . . .
N(5) Ni(1) N(4) C(32) 159(6) ? . . . .
O(18) O(2) N(6) O(3) -83.4(16) ? . . . .
O(18) O(2) N(6) O(14) -111.9(12) ? . . . .
O(18) O(2) N(6) C(6) 95.6(12) ? . . . .
O(14) O(3) N(6) O(2) -49.2(15) ? . . . .
O(14) O(3) N(6) O(18) -87.8(12) ? . . . .
O(14) O(3) N(6) C(6) 131.7(10) ? . . . .
O(6) O(5) N(7) O(4) -154.1(16) ? . . . .
O(6) O(5) N(7) C(18) 20.4(11) ? . . . .
N(7) O(5) O(6) N(8) -164.9(17) ? . . . .
N(7) O(5) O(6) C(18) -79(3) ? . . . .
O(5) O(6) N(7) O(4) 97(3) ? . . . .
O(5) O(6) N(7) C(18) -157.9(12) ? . . . .
O(5) O(6) N(8) O(7) -24(2) ? . . . .
O(5) O(6) N(8) C(17) 149.3(11) ? . . . .
O(5) O(6) N(8) C(18) 156.8(13) ? . . . .
O(5) O(6) C(18) N(7) 80(3) ? . . . .
O(5) O(6) C(18) N(8) -92(3) ? . . . .
O(5) O(6) C(18) C(17) -85(3) ? . . . .
O(5) O(6) C(18) C(19) 116(3) ? . . . .
O(5) O(6) C(18) C(40) -162(3) ? . . . .
N(7) O(6) N(8) O(7) -154(3) ? . . . .
N(7) O(6) N(8) C(17) 19(5) ? . . . .
N(7) O(6) N(8) C(18) 27(4) ? . . . .
N(8) O(6) N(7) O(4) -130(4) ? . . . .
N(8) O(6) N(7) O(5) 132(4) ? . . . .
N(8) O(6) N(7) C(18) -26(4) ? . . . .
N(7) O(6) C(18) N(8) -171.2(15) ? . . . .
N(7) O(6) C(18) C(17) -164.9(10) ? . . . .
N(7) O(6) C(18) C(19) 36.8(18) ? . . . .
N(7) O(6) C(18) C(40) 119(3) ? . . . .
C(18) O(6) N(7) O(4) -105(3) ? . . . .
C(18) O(6) N(7) O(5) 157.9(12) ? . . . .
N(8) O(6) C(18) N(7) 171.2(15) ? . . . .
N(8) O(6) C(18) C(17) 6.3(9) ? . . . .
N(8) O(6) C(18) C(19) -152.0(13) ? . . . .
N(8) O(6) C(18) C(40) -70(3) ? . . . .
C(18) O(6) N(8) O(7) 179.7(15) ? . . . .
C(18) O(6) N(8) C(17) -7.6(11) ? . . . .
O(3) O(14) N(6) O(2) 146.6(11) ? . . . .
O(3) O(14) N(6) O(18) 114.6(10) ? . . . .
O(3) O(14) N(6) C(6) -62.7(11) ? . . . .
O(2) O(18) N(6) O(3) 122.5(13) ? . . . .
O(2) O(18) N(6) O(14) 80.5(13) ? . . . .
O(2) O(18) N(6) C(6) -101.9(12) ? . . . .
Ni(1) N(1) C(1) C(2) -2.4(5) ? . . . .
Ni(1) N(1) C(1) C(8) 178.2(3) ? . . . .
Ni(1) N(1) C(11) C(10) -177.3(3) ? . . . .
Ni(1) N(1) C(11) C(12) 6.6(4) ? . . . .
C(1) N(1) C(11) C(10) 1.9(5) ? . . . .
C(1) N(1) C(11) C(12) -174.2(3) ? . . . .
C(11) N(1) C(1) C(2) 178.7(3) ? . . . .
C(11) N(1) C(1) C(8) -0.8(5) ? . . . .
Ni(1) N(2) C(13) C(14) 4.2(7) ? . . . .
Ni(1) N(2) C(13) C(20) -166.9(3) ? . . . .
Ni(1) N(2) C(13) C(36) 28.5(7) ? . . . .
Ni(1) N(2) C(23) C(22) 170.8(3) ? . . . .
Ni(1) N(2) C(23) C(24) -11.8(4) ? . . . .
C(13) N(2) C(23) C(22) 1.2(6) ? . . . .
C(13) N(2) C(23) C(24) 178.7(3) ? . . . .
C(23) N(2) C(13) C(14) 171.3(5) ? . . . .
C(23) N(2) C(13) C(20) 0.2(5) ? . . . .
C(23) N(2) C(13) C(36) -164.4(5) ? . . . .
Ni(1) N(3) C(12) C(11) 45.7(3) ? . . . .
Ni(1) N(3) C(24) C(23) -45.9(3) ? . . . .
Ni(1) N(3) C(25) C(26) -177.4(2) ? . . . .
C(12) N(3) C(24) C(23) -156.5(3) ? . . . .
C(24) N(3) C(12) C(11) 156.7(3) ? . . . .
C(12) N(3) C(25) C(26) -61.1(3) ? . . . .
C(25) N(3) C(12) C(11) -76.8(3) ? . . . .
C(24) N(3) C(25) C(26) 65.1(4) ? . . . .
C(25) N(3) C(24) C(23) 77.5(3) ? . . . .
Ni(1) N(4) C(32) C(33) 5(25) ? . . . .
Ni(1) N(5) C(34) C(35) 11(50) ? . . . .
O(2) N(6) C(6) C(5) 156.6(9) ? . . . .
O(2) N(6) C(6) C(7) -19.6(10) ? . . . .
O(3) N(6) C(6) C(5) -24.2(8) ? . . . .
O(3) N(6) C(6) C(7) 159.7(6) ? . . . .
O(14) N(6) C(6) C(5) 9.1(10) ? . . . .
O(14) N(6) C(6) C(7) -167.0(7) ? . . . .
O(18) N(6) C(6) C(5) -168.2(6) ? . . . .
O(18) N(6) C(6) C(7) 15.7(8) ? . . . .
O(4) N(7) C(18) O(6) 156.3(15) ? . . . .
O(4) N(7) C(18) N(8) 163.1(9) ? . . . .
O(4) N(7) C(18) C(17) 176.0(8) ? . . . .
O(4) N(7) C(18) C(19) -0.1(10) ? . . . .
O(4) N(7) C(18) C(40) 11(2) ? . . . .
O(5) N(7) C(18) O(6) -18.5(10) ? . . . .
O(5) N(7) C(18) N(8) -11.7(8) ? . . . .
O(5) N(7) C(18) C(17) 1.2(11) ? . . . .
O(5) N(7) C(18) C(19) -174.9(6) ? . . . .
O(5) N(7) C(18) C(40) -163.5(17) ? . . . .
O(6) N(7) C(18) N(8) 6.8(11) ? . . . .
O(6) N(7) C(18) C(17) 19.6(13) ? . . . .
O(6) N(7) C(18) C(19) -156.4(12) ? . . . .
O(6) N(7) C(18) C(40) -145(2) ? . . . .
O(6) N(8) C(17) C(16) 164.4(18) ? . . . .
O(6) N(8) C(17) C(18) 7.2(10) ? . . . .
O(6) N(8) C(17) C(39) -170.5(12) ? . . . .
O(6) N(8) C(17) C(40) 28.0(15) ? . . . .
O(6) N(8) C(18) N(7) -4.8(8) ? . . . .
O(6) N(8) C(18) C(17) -171.8(12) ? . . . .
O(6) N(8) C(18) C(19) 132(2) ? . . . .
O(6) N(8) C(18) C(40) 160.0(12) ? . . . .
O(7) N(8) C(17) C(16) -22(3) ? . . . .
O(7) N(8) C(17) C(18) -178.7(13) ? . . . .
O(7) N(8) C(17) C(39) 3.6(19) ? . . . .
O(7) N(8) C(17) C(40) -157.9(11) ? . . . .
O(7) N(8) C(18) O(6) -178(10) ? . . . .
O(7) N(8) C(18) N(7) 178(8) ? . . . .
O(7) N(8) C(18) C(17) 10(11) ? . . . .
O(7) N(8) C(18) C(19) -45(13) ? . . . .
O(7) N(8) C(18) C(40) -18(12) ? . . . .
C(17) N(8) C(18) O(6) 171.8(12) ? . . . .
C(17) N(8) C(18) N(7) 167.0(8) ? . . . .
C(17) N(8) C(18) C(19) -56(2) ? . . . .
C(17) N(8) C(18) C(40) -28.2(11) ? . . . .
C(18) N(8) C(17) C(16) 157(2) ? . . . .
C(18) N(8) C(17) C(39) -177.7(12) ? . . . .
C(18) N(8) C(17) C(40) 20.8(8) ? . . . .
N(1) C(1) C(2) C(3) -116.7(5) ? . . . .
N(1) C(1) C(2) C(7) 67.2(5) ? . . . .
N(1) C(1) C(8) C(9) -0.9(6) ? . . . .
C(2) C(1) C(8) C(9) 179.6(4) ? . . . .
C(8) C(1) C(2) C(3) 62.7(6) ? . . . .
C(8) C(1) C(2) C(7) -113.3(4) ? . . . .
C(1) C(2) C(3) C(4) -179.4(5) ? . . . .
C(1) C(2) C(7) C(6) 179.3(4) ? . . . .
C(3) C(2) C(7) C(6) 3.2(6) ? . . . .
C(7) C(2) C(3) C(4) -3.3(8) ? . . . .
C(2) C(3) C(4) C(5) 1.4(11) ? . . . .
C(3) C(4) C(5) C(6) 0.6(10) ? . . . .
C(4) C(5) C(6) N(6) -176.6(6) ? . . . .
C(4) C(5) C(6) C(7) -0.6(9) ? . . . .
N(6) C(6) C(7) C(2) 174.8(4) ? . . . .
C(5) C(6) C(7) C(2) -1.3(8) ? . . . .
C(1) C(8) C(9) C(10) 1.6(7) ? . . . .
C(8) C(9) C(10) C(11) -0.6(6) ? . . . .
C(9) C(10) C(11) N(1) -1.2(6) ? . . . .
C(9) C(10) C(11) C(12) 174.7(4) ? . . . .
N(1) C(11) C(12) N(3) -36.9(4) ? . . . .
C(10) C(11) C(12) N(3) 146.9(3) ? . . . .
N(2) C(13) C(14) C(15) 89.8(7) ? . . . .
N(2) C(13) C(14) C(19) -95.5(8) ? . . . .
N(2) C(13) C(14) C(36) 81.1(13) ? . . . .
N(2) C(13) C(14) C(40) -127(2) ? . . . .
N(2) C(13) C(20) C(21) -2.2(7) ? . . . .
N(2) C(13) C(36) C(14) -110.8(12) ? . . . .
N(2) C(13) C(36) C(15) 97(2) ? . . . .
N(2) C(13) C(36) C(37) 68.2(10) ? . . . .
N(2) C(13) C(36) C(40) -119.0(9) ? . . . .
C(14) C(13) C(20) C(21) -173.8(5) ? . . . .
C(20) C(13) C(14) C(15) -98.5(7) ? . . . .
C(20) C(13) C(14) C(19) 76.2(7) ? . . . .
C(20) C(13) C(14) C(36) -107.2(13) ? . . . .
C(20) C(13) C(14) C(40) 44(3) ? . . . .
C(14) C(13) C(36) C(15) -152(3) ? . . . .
C(14) C(13) C(36) C(37) 178.9(11) ? . . . .
C(14) C(13) C(36) C(40) -8.2(10) ? . . . .
C(36) C(13) C(14) C(15) 8.7(11) ? . . . .
C(36) C(13) C(14) C(19) -176.6(16) ? . . . .
C(36) C(13) C(14) C(40) 152(3) ? . . . .
C(20) C(13) C(36) C(14) 84.1(13) ? . . . .
C(20) C(13) C(36) C(15) -68(2) ? . . . .
C(20) C(13) C(36) C(37) -97.0(10) ? . . . .
C(20) C(13) C(36) C(40) 75.9(10) ? . . . .
C(36) C(13) C(20) C(21) 161.9(6) ? . . . .
C(13) C(14) C(15) C(16) 174.7(7) ? . . . .
C(13) C(14) C(15) C(36) -18(2) ? . . . .
C(13) C(14) C(15) C(37) -27.1(14) ? . . . .
C(13) C(14) C(15) C(38) -144(2) ? . . . .
C(13) C(14) C(15) C(40) 167.7(11) ? . . . .
C(13) C(14) C(19) C(18) -177.5(6) ? . . . .
C(13) C(14) C(19) C(40) -163.9(14) ? . . . .
C(13) C(14) C(36) C(15) 164(2) ? . . . .
C(13) C(14) C(36) C(37) -176(4) ? . . . .
C(13) C(14) C(36) C(40) 169.8(13) ? . . . .
C(13) C(14) C(40) C(15) -147(2) ? . . . .
C(13) C(14) C(40) C(17) -161.2(17) ? . . . .
C(13) C(14) C(40) C(18) 78(5) ? . . . .
C(13) C(14) C(40) C(19) 42(3) ? . . . .
C(13) C(14) C(40) C(36) -150(3) ? . . . .
C(15) C(14) C(19) C(18) -3.2(11) ? . . . .
C(15) C(14) C(19) C(40) 10.4(13) ? . . . .
C(19) C(14) C(15) C(16) 0.0(11) ? . . . .
C(19) C(14) C(15) C(36) 167(2) ? . . . .
C(19) C(14) C(15) C(37) 158.2(11) ? . . . .
C(19) C(14) C(15) C(38) 42(3) ? . . . .
C(19) C(14) C(15) C(40) -7.0(9) ? . . . .
C(15) C(14) C(36) C(13) -164(2) ? . . . .
C(15) C(14) C(36) C(37) 20(5) ? . . . .
C(15) C(14) C(36) C(40) 6(2) ? . . . .
C(36) C(14) C(15) C(16) -167(2) ? . . . .
C(36) C(14) C(15) C(37) -9(2) ? . . . .
C(36) C(14) C(15) C(38) -125(3) ? . . . .
C(36) C(14) C(15) C(40) -174(2) ? . . . .
C(15) C(14) C(40) C(17) -14.4(18) ? . . . .
C(15) C(14) C(40) C(18) -135(3) ? . . . .
C(15) C(14) C(40) C(19) -171.1(11) ? . . . .
C(15) C(14) C(40) C(36) -3.0(14) ? . . . .
C(40) C(14) C(15) C(16) 7.0(11) ? . . . .
C(40) C(14) C(15) C(36) 174(2) ? . . . .
C(40) C(14) C(15) C(37) 165.2(14) ? . . . .
C(40) C(14) C(15) C(38) 49(3) ? . . . .
C(19) C(14) C(36) C(13) 174(2) ? . . . .
C(19) C(14) C(36) C(15) -22(4) ? . . . .
C(19) C(14) C(36) C(37) -2(8) ? . . . .
C(19) C(14) C(36) C(40) -16(2) ? . . . .
C(36) C(14) C(19) C(18) 9(3) ? . . . .
C(36) C(14) C(19) C(40) 23(3) ? . . . .
C(19) C(14) C(40) C(15) 171.1(11) ? . . . .
C(19) C(14) C(40) C(17) 157(2) ? . . . .
C(19) C(14) C(40) C(18) 36(3) ? . . . .
C(19) C(14) C(40) C(36) 168.1(16) ? . . . .
C(40) C(14) C(19) C(18) -13.6(12) ? . . . .
C(36) C(14) C(40) C(15) 3.0(14) ? . . . .
C(36) C(14) C(40) C(17) -11(2) ? . . . .
C(36) C(14) C(40) C(18) -132(3) ? . . . .
C(36) C(14) C(40) C(19) -168.1(16) ? . . . .
C(40) C(14) C(36) C(13) -169.8(13) ? . . . .
C(40) C(14) C(36) C(15) -6(2) ? . . . .
C(40) C(14) C(36) C(37) 14(8) ? . . . .
C(14) C(15) C(16) C(17) -0.4(11) ? . . . .
C(14) C(15) C(16) C(38) 165.3(10) ? . . . .
C(14) C(15) C(16) C(39) 163(3) ? . . . .
C(14) C(15) C(36) C(13) 144(4) ? . . . .
C(14) C(15) C(36) C(37) -172(2) ? . . . .
C(14) C(15) C(36) C(40) -4(2) ? . . . .
C(14) C(15) C(37) C(36) 2.9(8) ? . . . .
C(14) C(15) C(37) C(38) -163.5(10) ? . . . .
C(14) C(15) C(38) C(16) -50(3) ? . . . .
C(14) C(15) C(38) C(37) 125(3) ? . . . .
C(14) C(15) C(38) C(39) -50(3) ? . . . .
C(14) C(15) C(40) C(17) 171.0(11) ? . . . .
C(14) C(15) C(40) C(18) 157(2) ? . . . .
C(14) C(15) C(40) C(19) 15.2(19) ? . . . .
C(14) C(15) C(40) C(36) 2.1(9) ? . . . .
C(16) C(15) C(36) C(13) 160.3(18) ? . . . .
C(16) C(15) C(36) C(14) 17(3) ? . . . .
C(16) C(15) C(36) C(37) -156(2) ? . . . .
C(16) C(15) C(36) C(40) 12.2(17) ? . . . .
C(36) C(15) C(16) C(17) -6.3(19) ? . . . .
C(36) C(15) C(16) C(38) 159.4(17) ? . . . .
C(36) C(15) C(16) C(39) 157(3) ? . . . .
C(16) C(15) C(37) C(36) 162.5(15) ? . . . .
C(16) C(15) C(37) C(38) -3.9(10) ? . . . .
C(37) C(15) C(16) C(17) -160.9(11) ? . . . .
C(37) C(15) C(16) C(38) 4.8(12) ? . . . .
C(37) C(15) C(16) C(39) 2(3) ? . . . .
C(16) C(15) C(38) C(37) 175.1(12) ? . . . .
C(16) C(15) C(38) C(39) 0.8(9) ? . . . .
C(38) C(15) C(16) C(17) -165.7(12) ? . . . .
C(38) C(15) C(16) C(39) -3(3) ? . . . .
C(16) C(15) C(40) C(14) -173.8(10) ? . . . .
C(16) C(15) C(40) C(17) -2.8(6) ? . . . .
C(16) C(15) C(40) C(18) -16.6(15) ? . . . .
C(16) C(15) C(40) C(19) -159(2) ? . . . .
C(16) C(15) C(40) C(36) -171.7(11) ? . . . .
C(40) C(15) C(16) C(17) 4.3(9) ? . . . .
C(40) C(15) C(16) C(38) 170.0(10) ? . . . .
C(40) C(15) C(16) C(39) 167(3) ? . . . .
C(36) C(15) C(37) C(38) -166.5(11) ? . . . .
C(37) C(15) C(36) C(13) -44(3) ? . . . .
C(37) C(15) C(36) C(14) 172(2) ? . . . .
C(37) C(15) C(36) C(40) 167.8(11) ? . . . .
C(36) C(15) C(38) C(16) -119(4) ? . . . .
C(36) C(15) C(38) C(37) 56(4) ? . . . .
C(36) C(15) C(38) C(39) -119(4) ? . . . .
C(38) C(15) C(36) C(13) -95(4) ? . . . .
C(38) C(15) C(36) C(14) 121(4) ? . . . .
C(38) C(15) C(36) C(37) -51(3) ? . . . .
C(38) C(15) C(36) C(40) 117(4) ? . . . .
C(36) C(15) C(40) C(14) -2.1(9) ? . . . .
C(36) C(15) C(40) C(17) 168.9(11) ? . . . .
C(36) C(15) C(40) C(18) 155.1(19) ? . . . .
C(36) C(15) C(40) C(19) 13(2) ? . . . .
C(40) C(15) C(36) C(13) 148(3) ? . . . .
C(40) C(15) C(36) C(14) 4(2) ? . . . .
C(40) C(15) C(36) C(37) -167.8(11) ? . . . .
C(37) C(15) C(38) C(16) -175.1(12) ? . . . .
C(37) C(15) C(38) C(39) -174.4(14) ? . . . .
C(38) C(15) C(37) C(36) 166.5(11) ? . . . .
C(37) C(15) C(40) C(14) -42(3) ? . . . .
C(37) C(15) C(40) C(17) 129(3) ? . . . .
C(37) C(15) C(40) C(18) 115(3) ? . . . .
C(37) C(15) C(40) C(19) -27(5) ? . . . .
C(37) C(15) C(40) C(36) -40(3) ? . . . .
C(40) C(15) C(37) C(36) 35(3) ? . . . .
C(40) C(15) C(37) C(38) -131(3) ? . . . .
C(38) C(15) C(40) C(14) -164.5(11) ? . . . .
C(38) C(15) C(40) C(17) 6.5(11) ? . . . .
C(38) C(15) C(40) C(18) -7(2) ? . . . .
C(38) C(15) C(40) C(19) -149(2) ? . . . .
C(38) C(15) C(40) C(36) -162.4(14) ? . . . .
C(40) C(15) C(38) C(16) -12.3(12) ? . . . .
C(40) C(15) C(38) C(37) 162.8(13) ? . . . .
C(40) C(15) C(38) C(39) -11.5(15) ? . . . .
C(15) C(16) C(17) N(8) -146(2) ? . . . .
C(15) C(16) C(17) C(18) 4.7(14) ? . . . .
C(15) C(16) C(17) C(39) 171(2) ? . . . .
C(15) C(16) C(17) C(40) -4.0(8) ? . . . .
C(15) C(16) C(38) C(37) -2.6(6) ? . . . .
C(15) C(16) C(38) C(39) -178.6(17) ? . . . .
C(15) C(16) C(39) C(17) -164(3) ? . . . .
C(15) C(16) C(39) C(38) 3(3) ? . . . .
C(17) C(16) C(38) C(15) 113(4) ? . . . .
C(17) C(16) C(38) C(37) 110(4) ? . . . .
C(17) C(16) C(38) C(39) -66(4) ? . . . .
C(38) C(16) C(17) N(8) 106(4) ? . . . .
C(38) C(16) C(17) C(18) -103(4) ? . . . .
C(38) C(16) C(17) C(39) 64(4) ? . . . .
C(38) C(16) C(17) C(40) -112(4) ? . . . .
C(17) C(16) C(39) C(38) 167.0(11) ? . . . .
C(39) C(16) C(17) N(8) 43(3) ? . . . .
C(39) C(16) C(17) C(18) -166.6(16) ? . . . .
C(39) C(16) C(17) C(40) -175.3(17) ? . . . .
C(38) C(16) C(39) C(17) -167.0(11) ? . . . .
C(39) C(16) C(38) C(15) 178.6(17) ? . . . .
C(39) C(16) C(38) C(37) 176.0(17) ? . . . .
N(8) C(17) C(18) O(6) -6.4(9) ? . . . .
N(8) C(17) C(18) N(7) -16.9(10) ? . . . .
N(8) C(17) C(18) C(19) 159.1(9) ? . . . .
N(8) C(17) C(18) C(40) 155.7(10) ? . . . .
N(8) C(17) C(39) C(16) -157.6(16) ? . . . .
N(8) C(17) C(39) C(38) -172.0(14) ? . . . .
N(8) C(17) C(40) C(14) 177.8(18) ? . . . .
N(8) C(17) C(40) C(15) 165.5(9) ? . . . .
N(8) C(17) C(40) C(18) -26.4(10) ? . . . .
N(8) C(17) C(40) C(19) -32(2) ? . . . .
N(8) C(17) C(40) C(36) 172.6(11) ? . . . .
C(16) C(17) C(18) O(6) -173.4(10) ? . . . .
C(16) C(17) C(18) N(7) 176.1(9) ? . . . .
C(16) C(17) C(18) N(8) -167.0(13) ? . . . .
C(16) C(17) C(18) C(19) -8.0(13) ? . . . .
C(16) C(17) C(18) C(40) -11.3(12) ? . . . .
C(16) C(17) C(39) C(38) -14.4(13) ? . . . .
C(16) C(17) C(40) C(14) 15.5(19) ? . . . .
C(16) C(17) C(40) C(15) 3.3(7) ? . . . .
C(16) C(17) C(40) C(18) 171.4(9) ? . . . .
C(16) C(17) C(40) C(19) 165.5(17) ? . . . .
C(16) C(17) C(40) C(36) 10.4(11) ? . . . .
C(18) C(17) C(39) C(16) 28(3) ? . . . .
C(18) C(17) C(39) C(38) 14(3) ? . . . .
C(39) C(17) C(18) O(6) 169(2) ? . . . .
C(39) C(17) C(18) N(7) 158(2) ? . . . .
C(39) C(17) C(18) N(8) 175(2) ? . . . .
C(39) C(17) C(18) C(19) -26(2) ? . . . .
C(39) C(17) C(18) C(40) -29(2) ? . . . .
C(18) C(17) C(40) C(14) -156(2) ? . . . .
C(18) C(17) C(40) C(15) -168.1(10) ? . . . .
C(18) C(17) C(40) C(19) -5.9(13) ? . . . .
C(18) C(17) C(40) C(36) -161.0(14) ? . . . .
C(40) C(17) C(18) O(6) -162.1(10) ? . . . .
C(40) C(17) C(18) N(7) -172.6(11) ? . . . .
C(40) C(17) C(18) N(8) -155.7(10) ? . . . .
C(40) C(17) C(18) C(19) 3.4(7) ? . . . .
C(39) C(17) C(40) C(14) 13(2) ? . . . .
C(39) C(17) C(40) C(15) 0.9(10) ? . . . .
C(39) C(17) C(40) C(18) 169.0(10) ? . . . .
C(39) C(17) C(40) C(19) 163.1(16) ? . . . .
C(39) C(17) C(40) C(36) 8.0(14) ? . . . .
C(40) C(17) C(39) C(16) 5.0(18) ? . . . .
C(40) C(17) C(39) C(38) -9.4(19) ? . . . .
O(6) C(18) C(19) C(14) 162.3(12) ? . . . .
O(6) C(18) C(19) C(40) 150.8(16) ? . . . .
O(6) C(18) C(40) C(14) -142(3) ? . . . .
O(6) C(18) C(40) C(15) 97(3) ? . . . .
O(6) C(18) C(40) C(17) 80(3) ? . . . .
O(6) C(18) C(40) C(19) -105(3) ? . . . .
O(6) C(18) C(40) C(36) 147(3) ? . . . .
N(7) C(18) C(19) C(14) -177.0(6) ? . . . .
N(7) C(18) C(19) C(40) 171.4(12) ? . . . .
N(7) C(18) C(40) C(14) -54(4) ? . . . .
N(7) C(18) C(40) C(15) -174.7(11) ? . . . .
N(7) C(18) C(40) C(17) 168.0(18) ? . . . .
N(7) C(18) C(40) C(19) -17(2) ? . . . .
N(7) C(18) C(40) C(36) -125(3) ? . . . .
N(8) C(18) C(19) C(14) 50(2) ? . . . .
N(8) C(18) C(19) C(40) 39(2) ? . . . .
N(8) C(18) C(40) C(14) 160(3) ? . . . .
N(8) C(18) C(40) C(15) 39(2) ? . . . .
N(8) C(18) C(40) C(17) 21.5(9) ? . . . .
N(8) C(18) C(40) C(19) -163.3(10) ? . . . .
N(8) C(18) C(40) C(36) 89(4) ? . . . .
C(17) C(18) C(19) C(14) 6.3(10) ? . . . .
C(17) C(18) C(19) C(40) -5.2(12) ? . . . .
C(17) C(18) C(40) C(14) 138(4) ? . . . .
C(17) C(18) C(40) C(15) 17.3(14) ? . . . .
C(17) C(18) C(40) C(19) 175.2(11) ? . . . .
C(17) C(18) C(40) C(36) 67(4) ? . . . .
C(19) C(18) C(40) C(14) -37(3) ? . . . .
C(19) C(18) C(40) C(15) -158(2) ? . . . .
C(19) C(18) C(40) C(17) -175.2(11) ? . . . .
C(19) C(18) C(40) C(36) -108(4) ? . . . .
C(40) C(18) C(19) C(14) 11.6(10) ? . . . .
C(14) C(19) C(40) C(15) -12.9(16) ? . . . .
C(14) C(19) C(40) C(17) -162(2) ? . . . .
C(14) C(19) C(40) C(18) -166.7(12) ? . . . .
C(14) C(19) C(40) C(36) -5.0(7) ? . . . .
C(18) C(19) C(40) C(14) 166.7(12) ? . . . .
C(18) C(19) C(40) C(15) 154(2) ? . . . .
C(18) C(19) C(40) C(17) 4.9(11) ? . . . .
C(18) C(19) C(40) C(36) 161.7(14) ? . . . .
C(13) C(20) C(21) C(22) 2.7(7) ? . . . .
C(20) C(21) C(22) C(23) -1.3(7) ? . . . .
C(21) C(22) C(23) N(2) -0.7(7) ? . . . .
C(21) C(22) C(23) C(24) -178.0(4) ? . . . .
N(2) C(23) C(24) N(3) 40.6(4) ? . . . .
C(22) C(23) C(24) N(3) -142.0(4) ? . . . .
N(3) C(25) C(26) C(27) -91.5(4) ? . . . .
N(3) C(25) C(26) C(31) 90.6(4) ? . . . .
C(25) C(26) C(27) C(28) -179.7(3) ? . . . .
C(25) C(26) C(31) C(30) 179.5(3) ? . . . .
C(27) C(26) C(31) C(30) 1.5(5) ? . . . .
C(31) C(26) C(27) C(28) -1.7(5) ? . . . .
C(26) C(27) C(28) C(29) 1.1(5) ? . . . .
C(27) C(28) C(29) C(30) -0.2(4) ? . . . .
C(28) C(29) C(30) C(31) -0.0(5) ? . . . .
C(29) C(30) C(31) C(26) -0.7(6) ? . . . .
C(13) C(36) C(37) C(15) 158.3(15) ? . . . .
C(13) C(36) C(37) C(38) 174.0(9) ? . . . .
C(13) C(36) C(40) C(14) 10.6(13) ? . . . .
C(13) C(36) C(40) C(15) -164.9(14) ? . . . .
C(13) C(36) C(40) C(17) -177.4(7) ? . . . .
C(13) C(36) C(40) C(18) 126(4) ? . . . .
C(13) C(36) C(40) C(19) 23.3(17) ? . . . .
C(14) C(36) C(37) C(15) -26(7) ? . . . .
C(14) C(36) C(37) C(38) -10(7) ? . . . .
C(14) C(36) C(40) C(15) -175(2) ? . . . .
C(14) C(36) C(40) C(17) 171.9(19) ? . . . .
C(14) C(36) C(40) C(18) 115(4) ? . . . .
C(14) C(36) C(40) C(19) 12.7(17) ? . . . .
C(15) C(36) C(37) C(38) 15.7(13) ? . . . .
C(15) C(36) C(40) C(14) 175(2) ? . . . .
C(15) C(36) C(40) C(17) -12.6(13) ? . . . .
C(15) C(36) C(40) C(18) -70(4) ? . . . .
C(15) C(36) C(40) C(19) -171.8(14) ? . . . .
C(37) C(36) C(40) C(14) -176(2) ? . . . .
C(37) C(36) C(40) C(15) 8.2(7) ? . . . .
C(37) C(36) C(40) C(17) -4.4(16) ? . . . .
C(37) C(36) C(40) C(18) -61(4) ? . . . .
C(37) C(36) C(40) C(19) -163.6(12) ? . . . .
C(40) C(36) C(37) C(15) -14.2(13) ? . . . .
C(40) C(36) C(37) C(38) 1.5(16) ? . . . .
C(15) C(37) C(38) C(16) 4.3(11) ? . . . .
C(15) C(37) C(38) C(39) 6.9(18) ? . . . .
C(36) C(37) C(38) C(15) -9.8(8) ? . . . .
C(36) C(37) C(38) C(16) -5.5(14) ? . . . .
C(36) C(37) C(38) C(39) -3(2) ? . . . .
C(15) C(38) C(39) C(16) -1.2(15) ? . . . .
C(15) C(38) C(39) C(17) 11.4(17) ? . . . .
C(16) C(38) C(39) C(17) 12.6(11) ? . . . .
C(37) C(38) C(39) C(16) -5(2) ? . . . .
C(37) C(38) C(39) C(17) 8(2) ? . . . .
C(42) C(41) C(42) N(9) -99(9) ? . . 2_655 2_655
C(42) C(41) C(42) N(9) -99(9) ? 2_655 . . .
